data_4124944
loop_
_publ_author_name
'Ullman, Andrew M.'
'Brodsky, Casey N.'
'Li, Nancy'
'Zheng, Shao-Liang'
'Nocera, Daniel G.'

_publ_section_title
;
 Probing Edge Site Reactivity of Oxidic Cobalt Water Oxidation Catalysts.
;
_journal_issue 12
_journal_name_full 'Journal of the American Chemical Society'
_journal_page_first 4229
_journal_paper_doi 10.1021/jacs.6b00762
_journal_volume 138
_journal_year 2016
_chemical_formula_sum 'C160 H146 Cl11 Co10 N30 O102 P5'
_chemical_formula_weight 5255.16
_space_group_crystal_system monoclinic
_space_group_IT_number 11
_space_group_name_Hall '-P 2yb'
_space_group_name_H-M_alt 'P 1 21/m 1'
_symmetry_space_group_name_Hall '-P 2yb'
_symmetry_space_group_name_H-M 'P 1 21/m 1'
_atom_sites_solution_hydrogens mixed
_audit_creation_method SHELXL-2014/6
_cell_angle_alpha 90
_cell_angle_beta 105.046(5)
_cell_angle_gamma 90
_cell_formula_units_Z 2
_cell_length_a 13.602(4)
_cell_length_b 34.516(11)
_cell_length_c 24.963(8)
_cell_measurement_temperature 100(2)
_cell_volume 11318(6)
_computing_structure_refinement 'SHELXL-2014/6 (Sheldrick, 2014)'
_diffrn_ambient_temperature 100(2)
_diffrn_measured_fraction_theta_full 0.999
_diffrn_measured_fraction_theta_max 0.984
_diffrn_radiation_type MoK\a
_diffrn_radiation_wavelength 0.71073
_diffrn_reflns_av_R_equivalents 0.0687
_diffrn_reflns_av_unetI/netI 0.0594
_diffrn_reflns_Laue_measured_fraction_full 0.999
_diffrn_reflns_Laue_measured_fraction_max 0.984
_diffrn_reflns_limit_h_max 16
_diffrn_reflns_limit_h_min -16
_diffrn_reflns_limit_k_max 42
_diffrn_reflns_limit_k_min -42
_diffrn_reflns_limit_l_max 30
_diffrn_reflns_limit_l_min -30
_diffrn_reflns_number 99078
_diffrn_reflns_point_group_measured_fraction_full 0.999
_diffrn_reflns_point_group_measured_fraction_max 0.984
_diffrn_reflns_theta_full 25.242
_diffrn_reflns_theta_max 25.871
_diffrn_reflns_theta_min 1.451
_exptl_absorpt_coefficient_mu 0.980
_exptl_crystal_density_diffrn 1.542
_exptl_crystal_F_000 5328
_refine_diff_density_max 1.433
_refine_diff_density_min -0.806
_refine_diff_density_rms 0.140
_refine_ls_extinction_method none
_refine_ls_goodness_of_fit_ref 1.068
_refine_ls_hydrogen_treatment constr
_refine_ls_matrix_type full
_refine_ls_number_parameters 1904
_refine_ls_number_reflns 21997
_refine_ls_number_restraints 1649
_refine_ls_restrained_S_all 1.047
_refine_ls_R_factor_all 0.1089
_refine_ls_R_factor_gt 0.0764
_refine_ls_shift/su_max 0.007
_refine_ls_shift/su_mean 0.000
_refine_ls_structure_factor_coef Fsqd
_refine_ls_weighting_details 'w=1/[\s^2^(Fo^2^)+(0.1078P)^2^+53.7619P] where P=(Fo^2^+2Fc^2^)/3'
_refine_ls_weighting_scheme calc
_refine_ls_wR_factor_gt 0.2072
_refine_ls_wR_factor_ref 0.2280
_reflns_Friedel_coverage 0.000
_reflns_number_gt 15685
_reflns_number_total 21997
_reflns_threshold_expression 'I > 2\s(I)'
_cod_data_source_file ja6b00762_si_002.cif
_cod_data_source_block zsl
_cod_depositor_comments 'Adding full bibliography for 4124943--4124944.cif.'
_cod_database_code 4124944
_shelx_space_group_comment
;
The symmetry employed for this shelxl refinement is uniquely defined
by the following loop, which should always be used as a source of
symmetry information in preference to the above space-group names.
They are only intended as comments.
;
_shelxl_version_number 2014/6

loop_
_space_group_symop_operation_xyz
'x, y, z'
'-x, y+1/2, -z'
'-x, -y, -z'
'x, -y-1/2, z'

loop_
_atom_site_label
_atom_site_type_symbol
_atom_site_fract_x
_atom_site_fract_y
_atom_site_fract_z
_atom_site_U_iso_or_equiv
_atom_site_adp_type
_atom_site_occupancy
_atom_site_site_symmetry_order
_atom_site_calc_flag
_atom_site_refinement_flags_posn
_atom_site_refinement_flags_adp
_atom_site_refinement_flags_occupancy
_atom_site_disorder_assembly
_atom_site_disorder_group
Cl1 Cl 0.29360(16) 0.40700(5) 0.02957(7) 0.0493(5) Uani 1 1 d D . . . .
O41 O 0.2041(5) 0.39270(17) 0.0427(2) 0.0657(17) Uani 1 1 d D . . . .
O42 O 0.2909(4) 0.44855(13) 0.0269(2) 0.0519(13) Uani 1 1 d D . . . .
O43 O 0.2983(6) 0.39171(19) -0.0236(2) 0.081(2) Uani 1 1 d D . . . .
O44 O 0.3826(4) 0.39511(15) 0.0718(2) 0.0538(14) Uani 1 1 d D . . . .
Cl2 Cl 0.2353(5) 0.5913(2) 0.0935(3) 0.0453(13) Uani 0.597(10) 1 d D . P A 1
O45 O 0.248(2) 0.5510(3) 0.1097(12) 0.051(3) Uani 0.597(10) 1 d D . P A 1
O46 O 0.1709(9) 0.5943(3) 0.0390(5) 0.053(3) Uani 0.597(10) 1 d D . P A 1
O47 O 0.3341(9) 0.6070(5) 0.0943(6) 0.062(4) Uani 0.597(10) 1 d D . P A 1
O48 O 0.1914(14) 0.6117(8) 0.1309(8) 0.080(5) Uani 0.597(10) 1 d D . P A 1
Cl2A Cl 0.2535(9) 0.5975(3) 0.1119(5) 0.0453(13) Uani 0.403(10) 1 d D . P A 2
O45A O 0.260(3) 0.5558(5) 0.1165(18) 0.051(3) Uani 0.403(10) 1 d D . P A 2
O46A O 0.1941(14) 0.6073(5) 0.0576(7) 0.053(3) Uani 0.403(10) 1 d D . P A 2
O47A O 0.3546(12) 0.6131(8) 0.1210(9) 0.062(4) Uani 0.403(10) 1 d D . P A 2
O48A O 0.205(2) 0.6125(13) 0.1518(11) 0.080(5) Uani 0.403(10) 1 d D . P A 2
Cl3 Cl 0.3398(2) 0.73966(8) 0.38214(11) 0.0322(10) Uani 0.5 1 d D . P B -1
O49 O 0.3249(6) 0.7429(8) 0.3229(3) 0.044(7) Uani 0.5 1 d D . P B -1
O50 O 0.4392(6) 0.7535(9) 0.4096(3) 0.050(4) Uani 0.5 1 d D . P B -1
O51 O 0.2642(8) 0.7617(4) 0.3999(4) 0.077(7) Uani 0.5 1 d D . P B -1
O52 O 0.3311(9) 0.6996(3) 0.3959(4) 0.059(3) Uani 0.5 1 d D . P B -1
Cl4 Cl 0.888(3) 0.6916(13) 0.5251(15) 0.045(2) Uani 0.046(3) 1 d D U P C -3
O53 O 0.816(5) 0.691(3) 0.4709(18) 0.048(3) Uani 0.046(3) 1 d D U P C -3
O54 O 0.837(5) 0.700(3) 0.567(2) 0.049(4) Uani 0.046(3) 1 d D U P C -3
O55 O 0.937(6) 0.6539(17) 0.535(4) 0.056(3) Uani 0.046(3) 1 d D U P C -3
O56 O 0.964(5) 0.720(2) 0.525(4) 0.067(4) Uani 0.046(3) 1 d D U P C -3
Cl4A Cl 0.1294(2) 0.2553(4) 0.46865(13) 0.045(2) Uani 0.454(3) 1 d D . P C -4
O53A O 0.2084(6) 0.2474(11) 0.5183(3) 0.048(3) Uani 0.454(3) 1 d D . P C -4
O54A O 0.1726(6) 0.2544(10) 0.4221(3) 0.049(4) Uani 0.454(3) 1 d D . P C -4
O55A O 0.0865(9) 0.2934(4) 0.4721(6) 0.056(3) Uani 0.454(3) 1 d D . P C -4
O56A O 0.0503(9) 0.2269(4) 0.4604(6) 0.067(4) Uani 0.454(3) 1 d D . P C -4
Cl5 Cl 0.5057(13) 0.7475(6) 0.6862(8) 0.0278(8) Uani 0.272(16) 1 d D U P D -1
O57 O 0.555(2) 0.7485(15) 0.7450(8) 0.030(4) Uani 0.272(16) 1 d D U P D -1
O58 O 0.4005(13) 0.7580(8) 0.6760(10) 0.035(4) Uani 0.272(16) 1 d D U P D -1
O59 O 0.513(2) 0.7088(5) 0.6642(12) 0.034(4) Uani 0.272(16) 1 d D U P D -1
O60 O 0.5549(19) 0.7744(6) 0.6576(10) 0.035(4) Uani 0.272(16) 1 d D U P D -1
Cl5A Cl 0.5067(15) 0.7500 0.6859(9) 0.0278(8) Uani 0.46(3) 2 d DS T P D 2
O57A O 0.539(3) 0.7565(12) 0.7449(9) 0.030(4) Uani 0.228(16) 1 d D . P D 2
O58A O 0.4094(16) 0.7663(8) 0.6621(13) 0.035(4) Uani 0.228(16) 1 d D . P D 2
O59A O 0.497(3) 0.7075(4) 0.6765(14) 0.034(4) Uani 0.228(16) 1 d D . P D 2
O60A O 0.5823(18) 0.7620(8) 0.6591(12) 0.035(4) Uani 0.228(16) 1 d D . P D 2
Cl6 Cl 0.69627(18) 0.7451(4) 0.94227(10) 0.0247(19) Uani 0.5 1 d D . P E -1
O61 O 0.6916(6) 0.7547(9) 0.8857(3) 0.028(5) Uani 0.5 1 d D . P E -1
O62 O 0.7945(5) 0.7551(9) 0.9776(3) 0.032(5) Uani 0.5 1 d D . P E -1
O63 O 0.6828(6) 0.7035(2) 0.9470(3) 0.0241(17) Uani 0.5 1 d D . P E -1
O64 O 0.6165(6) 0.7641(3) 0.9598(4) 0.044(3) Uani 0.5 1 d D . P E -1
Cl7 Cl 0.1443(3) 0.7484(5) 0.84567(14) 0.0371(10) Uani 0.381(2) 1 d D U P F -1
O65 O 0.0524(10) 0.7553(10) 0.8657(7) 0.081(5) Uani 0.381(2) 1 d D U P F -1
O66 O 0.1711(12) 0.7835(4) 0.8248(6) 0.045(4) Uani 0.381(2) 1 d D U P F -1
O67 O 0.2225(11) 0.7354(4) 0.8938(6) 0.082(5) Uani 0.381(2) 1 d D U P F -1
O68 O 0.1205(12) 0.7188(3) 0.8055(5) 0.067(4) Uani 0.381(2) 1 d D U P F -1
Cl7A Cl 0.0556(9) 0.7465(5) 0.8202(4) 0.0371(10) Uani 0.119(2) 1 d D . P F -2
O65A O 0.084(3) 0.7524(17) 0.8800(8) 0.081(5) Uani 0.119(2) 1 d D . P F -2
O66A O 0.055(3) 0.7824(7) 0.7924(16) 0.045(4) Uani 0.119(2) 1 d D . P F -2
O67A O -0.0469(16) 0.7302(10) 0.8047(18) 0.082(5) Uani 0.119(2) 1 d D . P F -2
O68A O 0.1205(12) 0.7188(3) 0.8055(5) 0.067(4) Uani 0.119(2) 1 d D . P F -2
Cl8 Cl 0.7779(2) 0.7500 0.24289(10) 0.0429(6) Uani 1 2 d DS T P . .
O69 O 0.6726(7) 0.7375(3) 0.2299(6) 0.086(5) Uani 0.5 1 d D . P G -1
O70 O 0.7898(10) 0.7820(3) 0.2805(5) 0.043(3) Uani 0.5 1 d D . P G -1
O71 O 0.8052(10) 0.7603(3) 0.1927(4) 0.075(5) Uani 0.5 1 d D . P G -1
O72 O 0.8427(10) 0.7187(3) 0.2691(6) 0.057(4) Uani 0.5 1 d D . P G -1
Cl9 Cl 0.75192(18) 0.2547(4) 0.88746(10) 0.0232(18) Uani 0.5 1 d D . P H -1
O73 O 0.8578(5) 0.2443(6) 0.9108(3) 0.019(4) Uani 0.5 1 d D . P H -1
O74 O 0.7186(6) 0.2414(3) 0.8315(3) 0.030(3) Uani 0.5 1 d D . P H -1
O75 O 0.7425(6) 0.2966(2) 0.8884(4) 0.032(2) Uani 0.5 1 d D . P H -1
O76 O 0.6920(6) 0.2391(2) 0.9220(3) 0.037(3) Uani 0.5 1 d D . P H -1
C1 C 0.2714(4) 0.53641(17) 0.8841(3) 0.0263(13) Uani 1 1 d . . . . .
H1 H 0.2290 0.5265 0.8505 0.032 Uiso 1 1 calc R U . . .
C2 C 0.3199(4) 0.51080(17) 0.9248(3) 0.0292(14) Uani 1 1 d . . . . .
H2 H 0.3115 0.4836 0.9195 0.035 Uiso 1 1 calc R U . . .
C3 C 0.3810(5) 0.52576(18) 0.9733(3) 0.0334(15) Uani 1 1 d . . . . .
H3 H 0.4126 0.5089 1.0028 0.040 Uiso 1 1 calc R U . . .
C4 C 0.3964(4) 0.56523(18) 0.9791(3) 0.0305(14) Uani 1 1 d . . . . .
H4 H 0.4410 0.5755 1.0117 0.037 Uiso 1 1 calc R U . . .
C5 C 0.3455(4) 0.58994(16) 0.9363(2) 0.0232(12) Uani 1 1 d . . . . .
C6 C 0.3532(4) 0.63433(17) 0.9387(2) 0.0251(12) Uani 1 1 d . . . . .
C7 C 0.3755(4) 0.65009(16) 0.8858(2) 0.0232(12) Uani 1 1 d . . . . .
C8 C 0.4574(4) 0.67441(17) 0.8849(3) 0.0305(14) Uani 1 1 d . . . . .
H8 H 0.5060 0.6807 0.9186 0.037 Uiso 1 1 calc R U . . .
C9 C 0.4679(4) 0.68926(17) 0.8356(3) 0.0318(15) Uani 1 1 d . . . . .
H9 H 0.5229 0.7061 0.8353 0.038 Uiso 1 1 calc R U . . .
C10 C 0.3981(5) 0.67962(17) 0.7865(3) 0.0317(14) Uani 1 1 d . . . . .
H10 H 0.4041 0.6897 0.7521 0.038 Uiso 1 1 calc R U . . .
C11 C 0.3189(4) 0.65472(16) 0.7888(3) 0.0244(12) Uani 1 1 d . . . . .
H11 H 0.2712 0.6473 0.7554 0.029 Uiso 1 1 calc R U . . .
C12 C 0.0715(4) 0.65281(15) 0.8990(2) 0.0185(11) Uani 1 1 d D . . . .
N3 N 0.1679(3) 0.63970(12) 0.89897(18) 0.0168(9) Uani 1 1 d D . . . .
C13 C 0.2478(4) 0.64962(15) 0.9408(2) 0.0220(12) Uani 1 1 d D . . . .
C14 C 0.2379(5) 0.67336(17) 0.9849(2) 0.0281(13) Uani 1 1 d D . . . .
H14A H 0.2960 0.6795 1.0141 0.034 Uiso 1 1 calc R U . . .
C15 C 0.1454(5) 0.68742(17) 0.9857(2) 0.0272(13) Uani 1 1 d D . . . .
H15A H 0.1383 0.7038 1.0151 0.033 Uiso 1 1 calc R U . . .
C16 C 0.0590(4) 0.67742(16) 0.9421(2) 0.0230(12) Uani 1 1 d D . . . .
C17 C -0.0379(4) 0.69182(16) 0.9415(2) 0.0254(13) Uani 1 1 d D . . . .
H17 H -0.0463 0.7093 0.9693 0.030 Uiso 1 1 calc R U . . .
C18 C -0.1193(4) 0.68038(17) 0.9005(3) 0.0276(13) Uani 1 1 d D . . . .
H18 H -0.1858 0.6891 0.9001 0.033 Uiso 1 1 calc R U . . .
C19 C -0.1047(4) 0.65550(15) 0.8585(2) 0.0213(12) Uani 1 1 d D . . . .
N4 N -0.0133(3) 0.64251(12) 0.85687(18) 0.0173(9) Uani 1 1 d D . . . .
C20 C -0.1129(4) 0.54182(17) 0.7972(3) 0.0279(13) Uani 1 1 d . . . . .
H20 H -0.0569 0.5302 0.7871 0.034 Uiso 1 1 calc R U . . .
C21 C -0.1872(5) 0.51838(18) 0.8085(3) 0.0324(14) Uani 1 1 d . . . . .
H21 H -0.1823 0.4910 0.8072 0.039 Uiso 1 1 calc R U . . .
C22 C -0.2697(5) 0.53618(19) 0.8221(3) 0.0326(14) Uani 1 1 d . . . . .
H22 H -0.3211 0.5209 0.8312 0.039 Uiso 1 1 calc R U . . .
C23 C -0.2763(4) 0.57609(19) 0.8222(3) 0.0303(14) Uani 1 1 d . . . . .
H23B H -0.3339 0.5884 0.8297 0.036 Uiso 1 1 calc R U . . .
C24 C -0.1993(4) 0.59793(17) 0.8115(2) 0.0242(12) Uani 1 1 d . . . . .
C25 C -0.1971(4) 0.64254(17) 0.8116(3) 0.0254(13) Uani 1 1 d D . . . .
N6 N -0.0959(4) 0.64568(15) 0.7436(2) 0.0272(10) Uani 0.55(2) 1 d D U P I 1
C26 C -0.1812(4) 0.65771(19) 0.7565(3) 0.0308(13) Uani 0.55(2) 1 d D U P I 1
C27 C -0.2424(12) 0.6865(5) 0.7248(7) 0.036(3) Uani 0.55(2) 1 d D U P I 1
H27 H -0.3007 0.6957 0.7350 0.043 Uiso 0.55(2) 1 calc R U P I 1
C28 C -0.2176(13) 0.7015(6) 0.6782(7) 0.040(3) Uani 0.55(2) 1 d D U P I 1
H28 H -0.2602 0.7203 0.6558 0.048 Uiso 0.55(2) 1 calc R U P I 1
C29 C -0.1303(13) 0.6888(6) 0.6647(6) 0.038(3) Uani 0.55(2) 1 d D U P I 1
H29 H -0.1118 0.6986 0.6332 0.046 Uiso 0.55(2) 1 calc R U P I 1
C30 C -0.0707(15) 0.6612(6) 0.6988(7) 0.033(3) Uani 0.55(2) 1 d D U P I 1
H30 H -0.0098 0.6529 0.6905 0.039 Uiso 0.55(2) 1 calc R U P I 1
N6A N -0.0959(4) 0.64568(15) 0.7436(2) 0.0272(10) Uani 0.45(2) 1 d D . P I 2
C26A C -0.1812(4) 0.65771(19) 0.7565(3) 0.0308(13) Uani 0.45(2) 1 d D . P I 2
C27A C -0.2543(14) 0.6778(7) 0.7163(8) 0.036(3) Uani 0.45(2) 1 d D . P I 2
H27A H -0.3179 0.6847 0.7227 0.043 Uiso 0.45(2) 1 calc R U P I 2
C28A C -0.2318(16) 0.6875(7) 0.6670(7) 0.040(3) Uani 0.45(2) 1 d D . P I 2
H28A H -0.2777 0.7034 0.6409 0.048 Uiso 0.45(2) 1 calc R U P I 2
C29A C -0.1435(16) 0.6746(7) 0.6549(7) 0.038(3) Uani 0.45(2) 1 d D . P I 2
H29A H -0.1300 0.6804 0.6203 0.046 Uiso 0.45(2) 1 calc R U P I 2
C30A C -0.0756(18) 0.6529(8) 0.6945(8) 0.033(3) Uani 0.45(2) 1 d D . P I 2
H30A H -0.0150 0.6432 0.6871 0.039 Uiso 0.45(2) 1 calc R U P I 2
C31 C 0.4358(4) 0.64673(18) 0.9905(3) 0.0316(14) Uani 1 1 d . . . . .
H31A H 0.4174 0.6376 1.0238 0.047 Uiso 1 1 calc R U . . .
H31B H 0.4413 0.6750 0.9915 0.047 Uiso 1 1 calc R U . . .
H31C H 0.5012 0.6354 0.9892 0.047 Uiso 1 1 calc R U . . .
C32 C -0.2977(4) 0.65802(19) 0.8205(3) 0.0333(15) Uani 1 1 d . . . . .
H32A H -0.3038 0.6502 0.8572 0.050 Uiso 1 1 calc R U . . .
H32B H -0.3550 0.6474 0.7919 0.050 Uiso 1 1 calc R U . . .
H32C H -0.2985 0.6864 0.8180 0.050 Uiso 1 1 calc R U . . .
N1 N 0.3087(3) 0.64105(12) 0.8371(2) 0.0201(10) Uani 1 1 d . . . . .
N2 N 0.2823(3) 0.57507(13) 0.8906(2) 0.0213(10) Uani 1 1 d . . . . .
N5 N -0.1179(3) 0.58067(14) 0.7999(2) 0.0238(10) Uani 1 1 d . . . . .
O1 O 0.2085(3) 0.57951(11) 0.77686(17) 0.0247(9) Uani 1 1 d . . . . .
O2 O 0.0154(3) 0.58185(13) 0.73315(17) 0.0309(10) Uani 1 1 d . . . . .
O3 O 0.1103(4) 0.51859(13) 0.7477(2) 0.0441(12) Uani 1 1 d . . . . .
H3A H 0.1156 0.5049 0.7208 0.066 Uiso 1 1 calc R U . . .
O4 O 0.1342(4) 0.56482(15) 0.6756(2) 0.0451(12) Uani 1 1 d . . . . .
O5 O 0.0836(3) 0.57791(10) 0.84082(16) 0.0196(8) Uani 1 1 d . . . . .
H5 H 0.0755 0.5542 0.8585 0.024 Uiso 1 1 d R U . . .
O6 O 0.1073(3) 0.64107(10) 0.78815(15) 0.0196(8) Uani 1 1 d . . . . .
H6 H 0.1163 0.6633 0.7675 0.023 Uiso 1 1 d R U . . .
P1 P 0.11754(13) 0.56262(5) 0.73294(7) 0.0293(4) Uani 1 1 d . . . . .
Co1 Co 0.19581(5) 0.60911(2) 0.83967(3) 0.01768(17) Uani 1 1 d . . . . .
Co2 Co -0.00629(5) 0.61169(2) 0.79338(3) 0.01999(18) Uani 1 1 d . . . . .
C41 C -0.0395(5) 0.34396(19) 0.7238(3) 0.0324(14) Uani 1 1 d . . . . .
H41 H -0.0229 0.3551 0.6924 0.039 Uiso 1 1 calc R U . . .
C42 C -0.1215(5) 0.3195(2) 0.7159(3) 0.0397(16) Uani 1 1 d . . . . .
H42 H -0.1612 0.3135 0.6796 0.048 Uiso 1 1 calc R U . . .
C43 C -0.1449(5) 0.3038(2) 0.7623(3) 0.0401(17) Uani 1 1 d . . . . .
H43 H -0.2018 0.2871 0.7581 0.048 Uiso 1 1 calc R U . . .
C44 C -0.0851(5) 0.31274(19) 0.8143(3) 0.0372(16) Uani 1 1 d . . . . .
H44 H -0.1003 0.3020 0.8463 0.045 Uiso 1 1 calc R U . . .
C45 C -0.0023(5) 0.33764(17) 0.8200(3) 0.0277(13) Uani 1 1 d . . . . .
C46 C 0.0679(5) 0.34978(17) 0.8756(3) 0.0294(14) Uani 1 1 d . . . . .
C47 C 0.0672(4) 0.39421(16) 0.8803(2) 0.0258(13) Uani 1 1 d . . . . .
C48 C 0.0379(5) 0.41386(19) 0.9217(3) 0.0382(16) Uani 1 1 d . . . . .
H48 H 0.0175 0.4000 0.9499 0.046 Uiso 1 1 calc R U . . .
C49 C 0.0384(5) 0.45425(19) 0.9219(3) 0.0359(15) Uani 1 1 d . . . . .
H49 H 0.0186 0.4683 0.9501 0.043 Uiso 1 1 calc R U . . .
C50 C 0.0685(4) 0.47364(17) 0.8798(2) 0.0252(13) Uani 1 1 d . . . . .
H50 H 0.0691 0.5012 0.8788 0.030 Uiso 1 1 calc R U . . .
C51 C 0.0973(4) 0.45243(16) 0.8398(2) 0.0243(12) Uani 1 1 d . . . . .
H51 H 0.1178 0.4656 0.8110 0.029 Uiso 1 1 calc R U . . .
C52 C 0.3155(4) 0.33892(16) 0.8366(2) 0.0244(12) Uani 1 1 d . . . . .
C53 C 0.1775(5) 0.33673(16) 0.8771(2) 0.0252(13) Uani 1 1 d . . . . .
C54 C 0.2309(5) 0.31276(18) 0.9197(3) 0.0335(15) Uani 1 1 d . . . . .
H54 H 0.1997 0.3038 0.9473 0.040 Uiso 1 1 calc R U . . .
C55 C 0.3280(5) 0.30233(17) 0.9213(3) 0.0338(15) Uani 1 1 d . . . . .
H55 H 0.3661 0.2867 0.9508 0.041 Uiso 1 1 calc R U . . .
C56 C 0.3717(5) 0.31485(17) 0.8791(3) 0.0307(14) Uani 1 1 d . . . . .
C57 C 0.4712(5) 0.30434(19) 0.8788(3) 0.0353(15) Uani 1 1 d . . . . .
H57 H 0.5111 0.2888 0.9079 0.042 Uiso 1 1 calc R U . . .
C58 C 0.5102(5) 0.31629(19) 0.8372(3) 0.0394(17) Uani 1 1 d . . . . .
H58 H 0.5771 0.3088 0.8366 0.047 Uiso 1 1 calc R U . . .
C59 C 0.4522(5) 0.33968(18) 0.7948(3) 0.0311(14) Uani 1 1 d . . . . .
C60 C 0.4103(5) 0.45515(19) 0.7447(3) 0.0334(15) Uani 1 1 d . . . . .
H60 H 0.3484 0.4680 0.7445 0.040 Uiso 1 1 calc R U . . .
C61 C 0.4963(6) 0.4766(2) 0.7453(3) 0.0435(18) Uani 1 1 d . . . . .
H61 H 0.4936 0.5041 0.7450 0.052 Uiso 1 1 calc R U . . .
C62 C 0.5862(6) 0.4577(2) 0.7463(3) 0.0489(19) Uani 1 1 d . . . . .
H62 H 0.6456 0.4721 0.7460 0.059 Uiso 1 1 calc R U . . .
C63 C 0.5892(5) 0.4175(2) 0.7479(3) 0.0447(18) Uani 1 1 d . . . . .
H63 H 0.6508 0.4041 0.7494 0.054 Uiso 1 1 calc R U . . .
C64 C 0.5010(5) 0.39745(19) 0.7471(3) 0.0336(15) Uani 1 1 d . . . . .
C65 C 0.4958(5) 0.35273(19) 0.7466(3) 0.0360(15) Uani 1 1 d . . . . .
N16 N 0.3275(4) 0.35509(15) 0.6808(2) 0.0299(12) Uani 0.63(2) 1 d D . P J 1
C66 C 0.4212(5) 0.33978(19) 0.6918(3) 0.0359(15) Uani 0.63(2) 1 d D . P J 1
C67 C 0.4430(10) 0.3103(4) 0.6581(6) 0.034(3) Uani 0.63(2) 1 d D . P J 1
H67 H 0.5077 0.2980 0.6673 0.041 Uiso 0.63(2) 1 calc R U P J 1
C68 C 0.3688(11) 0.2995(5) 0.6112(6) 0.044(4) Uani 0.63(2) 1 d D . P J 1
H68 H 0.3833 0.2807 0.5865 0.053 Uiso 0.63(2) 1 calc R U P J 1
C69 C 0.2732(12) 0.3162(5) 0.6005(6) 0.048(5) Uani 0.63(2) 1 d D . P J 1
H69 H 0.2215 0.3089 0.5685 0.057 Uiso 0.63(2) 1 calc R U P J 1
C70 C 0.2538(11) 0.3436(6) 0.6367(6) 0.030(5) Uani 0.63(2) 1 d D . P J 1
H70 H 0.1875 0.3544 0.6303 0.035 Uiso 0.63(2) 1 calc R U P J 1
N16A N 0.3275(4) 0.35509(15) 0.6808(2) 0.0299(12) Uani 0.37(2) 1 d D . P J 2
C66A C 0.4212(5) 0.33978(19) 0.6918(3) 0.0359(15) Uani 0.37(2) 1 d D . P J 2
C67A C 0.4518(18) 0.3213(7) 0.6489(8) 0.034(3) Uani 0.37(2) 1 d D . P J 2
H67A H 0.5207 0.3136 0.6541 0.041 Uiso 0.37(2) 1 calc R U P J 2
C68A C 0.382(2) 0.3144(8) 0.5991(9) 0.044(4) Uani 0.37(2) 1 d D . P J 2
H68A H 0.4000 0.2997 0.5710 0.053 Uiso 0.37(2) 1 calc R U P J 2
C69A C 0.284(2) 0.3291(9) 0.5901(10) 0.048(5) Uani 0.37(2) 1 d D . P J 2
H69A H 0.2339 0.3238 0.5566 0.057 Uiso 0.37(2) 1 calc R U P J 2
C70A C 0.2610(19) 0.3516(13) 0.6308(10) 0.030(5) Uani 0.37(2) 1 d D . P J 2
H70A H 0.1976 0.3648 0.6235 0.035 Uiso 0.37(2) 1 calc R U P J 2
C71 C 0.0332(6) 0.33155(19) 0.9239(3) 0.0396(17) Uani 1 1 d . . . . .
H71A H -0.0363 0.3400 0.9222 0.059 Uiso 1 1 calc R U . . .
H71B H 0.0790 0.3398 0.9592 0.059 Uiso 1 1 calc R U . . .
H71C H 0.0348 0.3032 0.9210 0.059 Uiso 1 1 calc R U . . .
C72 C 0.6017(5) 0.3352(2) 0.7514(3) 0.0484(19) Uani 1 1 d . . . . .
H72A H 0.6497 0.3451 0.7850 0.073 Uiso 1 1 calc R U . . .
H72B H 0.6251 0.3426 0.7189 0.073 Uiso 1 1 calc R U . . .
H72C H 0.5978 0.3070 0.7535 0.073 Uiso 1 1 calc R U . . .
N11 N 0.0179(4) 0.35251(14) 0.7747(2) 0.0269(11) Uani 1 1 d . . . . .
N12 N 0.0970(3) 0.41359(13) 0.84050(19) 0.0211(10) Uani 1 1 d . . . . .
N13 N 0.2176(4) 0.34974(13) 0.8369(2) 0.0232(10) Uani 1 1 d . . . . .
N14 N 0.3581(4) 0.35137(14) 0.7946(2) 0.0253(11) Uani 1 1 d . . . . .
N15 N 0.4138(4) 0.41602(14) 0.7444(2) 0.0290(11) Uani 1 1 d . . . . .
O11 O 0.0635(3) 0.42053(11) 0.72833(16) 0.0259(9) Uani 1 1 d . . . . .
O12 O 0.2143(3) 0.42219(12) 0.68269(17) 0.0299(9) Uani 1 1 d . . . . .
O13 O 0.0777(4) 0.47302(13) 0.66167(19) 0.0420(12) Uani 1 1 d . . . . .
O14 O 0.0406(4) 0.40485(14) 0.62713(19) 0.0441(12) Uani 1 1 d . . . . .
H14 H 0.0410 0.4153 0.5968 0.066 Uiso 1 1 calc R U . . .
O15 O 0.2503(3) 0.41621(10) 0.78947(15) 0.0206(8) Uani 1 1 d . . . . .
H15 H 0.2771 0.4383 0.8109 0.025 Uiso 1 1 d R U . . .
O16 O 0.1719(3) 0.35836(11) 0.72668(15) 0.0211(8) Uani 1 1 d . . . . .
H16 H 0.1413 0.3382 0.7021 0.025 Uiso 1 1 d R U . . .
P2 P 0.10104(13) 0.43119(5) 0.67667(7) 0.0311(4) Uani 1 1 d . . . . .
Co3 Co 0.13488(6) 0.38501(2) 0.78363(3) 0.02000(18) Uani 1 1 d . . . . .
Co4 Co 0.29179(6) 0.38657(2) 0.73638(3) 0.02261(19) Uani 1 1 d . . . . .
Co5 Co 0.2285(2) 0.69711(14) 0.53913(12) 0.0308(8) Uani 0.384(5) 1 d D U P K -1
Co6 Co 0.3819(3) 0.64695(13) 0.54253(14) 0.0302(8) Uani 0.384(5) 1 d D U P K -1
N21 N 0.1242(13) 0.7183(7) 0.4813(7) 0.036(2) Uani 0.384(5) 1 d D U P K -1
C81 C 0.0684(15) 0.6950(7) 0.4423(8) 0.039(3) Uani 0.384(5) 1 d . U P K -1
H81 H 0.0791 0.6678 0.4458 0.046 Uiso 0.384(5) 1 calc R U P K -1
C82 C -0.0055(15) 0.7093(7) 0.3965(8) 0.046(3) Uani 0.384(5) 1 d . U P K -1
H82 H -0.0427 0.6926 0.3682 0.055 Uiso 0.384(5) 1 calc R U P K -1
C83 C -0.0212(13) 0.7473(17) 0.3945(6) 0.046(3) Uani 0.384(5) 1 d . U P K -1
H83 H -0.0735 0.7572 0.3647 0.055 Uiso 0.384(5) 1 calc R U P K -1
C84 C 0.0363(15) 0.7745(7) 0.4347(8) 0.040(3) Uani 0.384(5) 1 d . U P K -1
H84 H 0.0257 0.8017 0.4310 0.048 Uiso 0.384(5) 1 calc R U P K -1
C85 C 0.1087(17) 0.7580(9) 0.4794(8) 0.037(2) Uani 0.384(5) 1 d D U P K -1
C86 C 0.1737(16) 0.7812(6) 0.5282(8) 0.041(2) Uani 0.384(5) 1 d D U P K -1
C92 C 0.4241(11) 0.7288(4) 0.5322(8) 0.032(3) Uani 0.384(5) 1 d D U P K -1
N23 N 0.3225(11) 0.7368(4) 0.5310(8) 0.033(2) Uani 0.384(5) 1 d D U P K -1
C93 C 0.2893(12) 0.7734(5) 0.5269(8) 0.036(2) Uani 0.384(5) 1 d D U P K -1
C94 C 0.3527(12) 0.8048(5) 0.5230(8) 0.042(3) Uani 0.384(5) 1 d D U P K -1
H94 H 0.3259 0.8303 0.5195 0.051 Uiso 0.384(5) 1 calc R U P K -1
C95 C 0.4521(13) 0.7989(5) 0.5244(9) 0.035(3) Uani 0.384(5) 1 d D U P K -1
H95 H 0.4955 0.8201 0.5222 0.042 Uiso 0.384(5) 1 calc R U P K -1
C96 C 0.4893(11) 0.7602(4) 0.5290(9) 0.037(4) Uani 0.384(5) 1 d D U P K -1
C97 C 0.5927(11) 0.7526(6) 0.5316(10) 0.035(3) Uani 0.384(5) 1 d D U P K -1
H97 H 0.6393 0.7734 0.5331 0.042 Uiso 0.384(5) 1 calc R U P K -1
C98 C 0.6246(14) 0.7148(5) 0.5319(13) 0.042(3) Uani 0.384(5) 1 d D U P K -1
H98 H 0.6926 0.7091 0.5312 0.051 Uiso 0.384(5) 1 calc R U P K -1
C99 C 0.5564(12) 0.6849(5) 0.5333(10) 0.036(2) Uani 0.384(5) 1 d D U P K -1
N24 N 0.4619(13) 0.6914(4) 0.5356(12) 0.033(2) Uani 0.384(5) 1 d D U P K -1
C87 C 0.1639(10) 0.7662(4) 0.5826(4) 0.036(2) Uani 0.384(5) 1 d DG U P K -1
C88 C 0.1340(10) 0.7889(4) 0.6216(5) 0.039(3) Uani 0.384(5) 1 d G U P K -1
H88 H 0.1197 0.8156 0.6144 0.047 Uiso 0.384(5) 1 calc R U P K -1
C89 C 0.1252(10) 0.7726(4) 0.6710(4) 0.039(3) Uani 0.384(5) 1 d G U P K -1
H89 H 0.1047 0.7881 0.6976 0.047 Uiso 0.384(5) 1 calc R U P K -1
C90 C 0.1462(11) 0.7335(4) 0.6814(4) 0.037(3) Uani 0.384(5) 1 d G U P K -1
H90 H 0.1401 0.7223 0.7152 0.045 Uiso 0.384(5) 1 calc R U P K -1
C91 C 0.1760(10) 0.7107(4) 0.6425(4) 0.030(2) Uani 0.384(5) 1 d G U P K -1
H91 H 0.1904 0.6840 0.6496 0.036 Uiso 0.384(5) 1 calc R U P K -1
N22 N 0.1849(9) 0.7271(4) 0.5931(4) 0.0322(19) Uani 0.384(5) 1 d DG U P K -1
N25 N 0.4269(8) 0.6199(4) 0.4872(4) 0.036(2) Uani 0.384(5) 1 d DG U P K -1
C100 C 0.3549(6) 0.6015(4) 0.4450(5) 0.039(3) Uani 0.384(5) 1 d G U P K -1
H100 H 0.2851 0.6019 0.4451 0.046 Uiso 0.384(5) 1 calc R U P K -1
C101 C 0.3850(8) 0.5827(4) 0.4027(4) 0.046(3) Uani 0.384(5) 1 d G U P K -1
H101 H 0.3358 0.5701 0.3739 0.055 Uiso 0.384(5) 1 calc R U P K -1
C102 C 0.4871(9) 0.5822(4) 0.4025(4) 0.046(3) Uani 0.384(5) 1 d G U P K -1
H102 H 0.5077 0.5693 0.3736 0.055 Uiso 0.384(5) 1 calc R U P K -1
C103 C 0.5591(6) 0.6005(5) 0.4447(5) 0.040(3) Uani 0.384(5) 1 d G U P K -1
H103 H 0.6289 0.6002 0.4445 0.048 Uiso 0.384(5) 1 calc R U P K -1
C104 C 0.5290(7) 0.6194(4) 0.4870(5) 0.037(2) Uani 0.384(5) 1 d DG U P K -1
C105 C 0.6014(12) 0.6404(5) 0.5374(7) 0.041(2) Uani 0.384(5) 1 d D U P K -1
C106 C 0.5876(8) 0.6232(5) 0.5892(5) 0.036(2) Uani 0.384(5) 1 d DG U P K -1
C107 C 0.6670(7) 0.6052(6) 0.6276(6) 0.039(3) Uani 0.384(5) 1 d G U P K -1
H107 H 0.7322 0.6033 0.6206 0.047 Uiso 0.384(5) 1 calc R U P K -1
C108 C 0.6510(9) 0.5900(6) 0.6762(5) 0.039(3) Uani 0.384(5) 1 d G U P K -1
H108 H 0.7053 0.5777 0.7024 0.047 Uiso 0.384(5) 1 calc R U P K -1
C109 C 0.5555(11) 0.5928(6) 0.6864(5) 0.037(3) Uani 0.384(5) 1 d G U P K -1
H109 H 0.5446 0.5824 0.7197 0.045 Uiso 0.384(5) 1 calc R U P K -1
C110 C 0.4761(8) 0.6107(5) 0.6481(5) 0.030(2) Uani 0.384(5) 1 d G U P K -1
H110 H 0.4108 0.6126 0.6550 0.036 Uiso 0.384(5) 1 calc R U P K -1
N26 N 0.4921(7) 0.6259(4) 0.5995(5) 0.0322(19) Uani 0.384(5) 1 d DG U P K -1
C111 C 0.1505(15) 0.8206(6) 0.5196(8) 0.040(3) Uani 0.384(5) 1 d D U P K -1
H11A H 0.1585 0.8284 0.4832 0.060 Uiso 0.384(5) 1 calc R U P K -1
H11B H 0.0800 0.8251 0.5209 0.060 Uiso 0.384(5) 1 calc R U P K -1
H11C H 0.1966 0.8359 0.5486 0.060 Uiso 0.384(5) 1 calc R U P K -1
C112 C 0.6970(14) 0.6420(11) 0.5331(10) 0.040(3) Uani 0.384(5) 1 d D U P K -1
H11D H 0.6980 0.6538 0.4976 0.060 Uiso 0.384(5) 1 calc R U P K -1
H11E H 0.7383 0.6575 0.5635 0.060 Uiso 0.384(5) 1 calc R U P K -1
H11F H 0.7249 0.6157 0.5350 0.060 Uiso 0.384(5) 1 calc R U P K -1
P3 P 0.1934(4) 0.6142(2) 0.5686(2) 0.0392(14) Uani 0.384(5) 1 d D U P K -1
O21 O 0.1474(9) 0.6538(5) 0.5469(5) 0.037(3) Uani 0.384(5) 1 d D U P K -1
O22 O 0.2951(9) 0.6050(4) 0.5506(5) 0.037(3) Uani 0.384(5) 1 d D U P K -1
O23 O 0.2201(11) 0.6160(4) 0.6352(5) 0.042(4) Uani 0.384(5) 1 d D U P K -1
H23 H 0.1686 0.6096 0.6458 0.063 Uiso 0.384(5) 1 calc R U P K -1
O24 O 0.1179(10) 0.5808(4) 0.5475(5) 0.048(4) Uani 0.384(5) 1 d D U P K -1
H24 H 0.1143 0.5667 0.5743 0.072 Uiso 0.384(5) 1 calc R U P K -1
O25 O 0.3319(11) 0.6742(4) 0.5953(6) 0.027(3) Uani 0.384(5) 1 d . U P K -1
H25 H 0.3511 0.6757 0.6346 0.033 Uiso 0.384(5) 1 d R U P K -1
O26 O 0.2729(10) 0.6667(4) 0.4876(6) 0.033(3) Uani 0.384(5) 1 d . U P K -1
H26 H 0.2491 0.6629 0.4487 0.040 Uiso 0.384(5) 1 d R U P K -1
Co5A Co 0.2169(10) 0.7130(4) 0.5423(5) 0.0308(8) Uani 0.116(5) 1 d D . P K -2
Co6A Co 0.3610(10) 0.6592(4) 0.5429(6) 0.0302(8) Uani 0.116(5) 1 d D . P K -2
N21A N 0.124(4) 0.738(2) 0.4835(18) 0.036(2) Uani 0.116(5) 1 d DG . P K -2
C81A C 0.068(4) 0.7147(18) 0.441(3) 0.039(3) Uani 0.116(5) 1 d G . P K -2
H81A H 0.0778 0.6875 0.4418 0.046 Uiso 0.116(5) 1 calc R U P K -2
C82A C -0.004(3) 0.732(3) 0.3971(18) 0.046(3) Uani 0.116(5) 1 d G . P K -2
H82A H -0.0431 0.7158 0.3680 0.055 Uiso 0.116(5) 1 calc R U P K -2
C83A C -0.019(3) 0.771(3) 0.3958(15) 0.046(3) Uani 0.116(5) 1 d G . P K -2
H83A H -0.0684 0.7829 0.3658 0.055 Uiso 0.116(5) 1 calc R U P K -2
C84A C 0.037(4) 0.794(2) 0.438(3) 0.040(3) Uani 0.116(5) 1 d G . P K -2
H84A H 0.0271 0.8217 0.4375 0.048 Uiso 0.116(5) 1 calc R U P K -2
C85A C 0.109(4) 0.778(2) 0.4822(19) 0.037(2) Uani 0.116(5) 1 d DG . P K -2
C86A C 0.176(3) 0.7973(17) 0.5341(14) 0.041(2) Uani 0.116(5) 1 d D . P K -2
C87A C 0.169(3) 0.7853(11) 0.5898(12) 0.036(2) Uani 0.116(5) 1 d DG . P K -2
C88A C 0.150(4) 0.8073(9) 0.6327(17) 0.039(3) Uani 0.116(5) 1 d G . P K -2
H88A H 0.1440 0.8347 0.6293 0.047 Uiso 0.116(5) 1 calc R U P K -2
C89A C 0.139(3) 0.7892(11) 0.6807(14) 0.039(3) Uani 0.116(5) 1 d G . P K -2
H89A H 0.1262 0.8042 0.7100 0.047 Uiso 0.116(5) 1 calc R U P K -2
C90A C 0.147(3) 0.7491(12) 0.6857(11) 0.037(3) Uani 0.116(5) 1 d G . P K -2
H90A H 0.1401 0.7368 0.7184 0.045 Uiso 0.116(5) 1 calc R U P K -2
C91A C 0.166(3) 0.7272(9) 0.6427(14) 0.030(2) Uani 0.116(5) 1 d G . P K -2
H91A H 0.1718 0.6998 0.6461 0.036 Uiso 0.116(5) 1 calc R U P K -2
N22A N 0.177(3) 0.7453(11) 0.5948(11) 0.0322(19) Uani 0.116(5) 1 d DG . P K -2
C92A C 0.420(3) 0.7391(9) 0.5367(17) 0.032(3) Uani 0.116(5) 1 d D . P K -2
N23A N 0.321(2) 0.7488(11) 0.5382(19) 0.033(2) Uani 0.116(5) 1 d D . P K -2
C93A C 0.292(3) 0.7856(12) 0.5398(18) 0.036(2) Uani 0.116(5) 1 d D . P K -2
C94A C 0.361(3) 0.8160(11) 0.541(2) 0.042(3) Uani 0.116(5) 1 d D . P K -2
H94A H 0.3406 0.8420 0.5446 0.051 Uiso 0.116(5) 1 calc R U P K -2
C95A C 0.458(4) 0.8085(10) 0.538(4) 0.035(3) Uani 0.116(5) 1 d D . P K -2
H95A H 0.5030 0.8292 0.5367 0.042 Uiso 0.116(5) 1 calc R U P K -2
C96A C 0.490(3) 0.7695(9) 0.537(3) 0.037(4) Uani 0.116(5) 1 d D . P K -2
C97A C 0.590(3) 0.7600(12) 0.534(4) 0.035(3) Uani 0.116(5) 1 d D . P K -2
H97A H 0.6375 0.7798 0.5334 0.042 Uiso 0.116(5) 1 calc R U P K -2
C98A C 0.616(3) 0.7217(12) 0.533(4) 0.042(3) Uani 0.116(5) 1 d D . P K -2
H98A H 0.6834 0.7148 0.5324 0.051 Uiso 0.116(5) 1 calc R U P K -2
C99A C 0.544(3) 0.6928(10) 0.534(3) 0.036(2) Uani 0.116(5) 1 d D . P K -2
N24A N 0.451(3) 0.7009(9) 0.538(3) 0.033(2) Uani 0.116(5) 1 d D . P K -2
N25A N 0.401(3) 0.6292(12) 0.4876(13) 0.036(2) Uani 0.116(5) 1 d DG . P K -2
C200 C 0.324(2) 0.6156(13) 0.4431(16) 0.039(3) Uani 0.116(5) 1 d G . P K -2
H200 H 0.2549 0.6186 0.4430 0.046 Uiso 0.116(5) 1 calc R U P K -2
C201 C 0.350(3) 0.5975(15) 0.3987(14) 0.046(3) Uani 0.116(5) 1 d G . P K -2
H201 H 0.2977 0.5882 0.3683 0.055 Uiso 0.116(5) 1 calc R U P K -2
C202 C 0.451(3) 0.5930(15) 0.3989(13) 0.046(3) Uani 0.116(5) 1 d G . P K -2
H202 H 0.4688 0.5806 0.3686 0.055 Uiso 0.116(5) 1 calc R U P K -2
C203 C 0.528(2) 0.6066(16) 0.4434(16) 0.040(3) Uani 0.116(5) 1 d G . P K -2
H203 H 0.5972 0.6035 0.4436 0.048 Uiso 0.116(5) 1 calc R U P K -2
C204 C 0.502(2) 0.6247(15) 0.4878(15) 0.037(2) Uani 0.116(5) 1 d DG . P K -2
C205 C 0.579(3) 0.6469(11) 0.5353(14) 0.041(2) Uani 0.116(5) 1 d D . P K -2
C206 C 0.561(3) 0.6289(17) 0.5861(16) 0.036(2) Uani 0.116(5) 1 d DG . P K -2
C207 C 0.641(3) 0.6107(19) 0.623(2) 0.039(3) Uani 0.116(5) 1 d G . P K -2
H207 H 0.7052 0.6080 0.6148 0.047 Uiso 0.116(5) 1 calc R U P K -2
C208 C 0.629(3) 0.596(2) 0.673(2) 0.039(3) Uani 0.116(5) 1 d G . P K -2
H208 H 0.6836 0.5838 0.6985 0.047 Uiso 0.116(5) 1 calc R U P K -2
C209 C 0.535(4) 0.600(2) 0.6855(17) 0.037(3) Uani 0.116(5) 1 d G . P K -2
H209 H 0.5264 0.5903 0.7195 0.045 Uiso 0.116(5) 1 calc R U P K -2
C210 C 0.455(3) 0.6183(16) 0.6483(17) 0.030(2) Uani 0.116(5) 1 d G . P K -2
H210 H 0.3909 0.6210 0.6568 0.036 Uiso 0.116(5) 1 calc R U P K -2
N26A N 0.468(2) 0.6327(14) 0.5985(15) 0.0322(19) Uani 0.116(5) 1 d DG . P K -2
C211 C 0.164(6) 0.8366(17) 0.528(3) 0.040(3) Uani 0.116(5) 1 d D . P K -2
H21A H 0.1694 0.8443 0.4913 0.060 Uiso 0.116(5) 1 calc R U P K -2
H21B H 0.0976 0.8441 0.5330 0.060 Uiso 0.116(5) 1 calc R U P K -2
H21C H 0.2179 0.8496 0.5565 0.060 Uiso 0.116(5) 1 calc R U P K -2
C212 C 0.677(4) 0.641(4) 0.532(3) 0.040(3) Uani 0.116(5) 1 d D . P K -2
H21D H 0.6866 0.6537 0.4985 0.060 Uiso 0.116(5) 1 calc R U P K -2
H21E H 0.7243 0.6531 0.5648 0.060 Uiso 0.116(5) 1 calc R U P K -2
H21F H 0.6912 0.6136 0.5314 0.060 Uiso 0.116(5) 1 calc R U P K -2
P3A P 0.1659(15) 0.6309(7) 0.5670(9) 0.0392(14) Uani 0.116(5) 1 d D . P K -2
O21A O 0.130(2) 0.6719(9) 0.5497(17) 0.037(3) Uani 0.116(5) 1 d D . P K -2
O22A O 0.268(2) 0.6185(10) 0.5509(18) 0.037(3) Uani 0.116(5) 1 d D . P K -2
O23A O 0.187(4) 0.6283(14) 0.6339(10) 0.042(4) Uani 0.116(5) 1 d D . P K -2
H23A H 0.1458 0.6125 0.6420 0.063 Uiso 0.116(5) 1 calc R U P K -2
O24A O 0.085(3) 0.5994(11) 0.5431(18) 0.048(4) Uani 0.116(5) 1 d D . P K -2
H24A H 0.0988 0.5790 0.5619 0.072 Uiso 0.116(5) 1 calc R U P K -2
O25A O 0.319(4) 0.6884(14) 0.597(2) 0.027(3) Uani 0.116(5) 1 d . . P K -2
H25A H 0.3416 0.6903 0.6359 0.033 Uiso 0.116(5) 1 d R U P K -2
O26A O 0.255(4) 0.6820(14) 0.488(2) 0.033(3) Uani 0.116(5) 1 d . . P K -2
H26A H 0.2305 0.6788 0.4488 0.040 Uiso 0.116(5) 1 d R U P K -2
O1W O 0.0311(4) 0.56658(14) 0.9375(2) 0.0427(12) Uani 1 1 d . . . . .
O2W O 0.3849(3) 0.41342(13) 0.88904(18) 0.0362(10) Uani 1 1 d . . . . .
O3W O 0.4715(4) 0.53360(15) 0.1079(2) 0.0468(12) Uani 1 1 d . . . . .
O4W O 0.5098(4) 0.54132(16) 0.8590(3) 0.0646(17) Uani 1 1 d . . . . .
O5W O 0.3930(5) 0.5641(2) 0.7569(3) 0.093(2) Uani 1 1 d . U . . .
O6W O 0.1189(8) 0.5668(3) 0.4399(5) 0.062(3) Uani 0.5 1 d . U P . .
O7W O 0.4276(8) 0.7500 0.9855(4) 0.071(3) Uani 1 2 d S T P . .
O8W O 0.6930(9) 0.5473(4) 0.3904(5) 0.164(5) Uani 1 1 d . . . . .
O9W O 0.6972(11) 0.4728(5) 0.3530(6) 0.093(5) Uani 0.5 1 d . . P . .
O10W O 0.0834(6) 0.52314(14) 0.5958(2) 0.0693(18) Uani 1 1 d . U . . .
O11W O 0.7620(16) 0.4992(7) 0.6629(9) 0.096(8) Uani 0.3333 1 d . . P . .
O12W O 0.9569(14) 0.5483(6) 0.5400(8) 0.071(5) Uani 0.3333 1 d . U P . .
O13W O 0.376(2) 0.5376(8) 0.5588(10) 0.107(8) Uani 0.3333 1 d . U P . .
O14W O 0.105(2) 0.4860(8) 0.5285(12) 0.120(9) Uani 0.3333 1 d . U P . .
O15W O 0.572(3) 0.5070(10) 0.6088(15) 0.108(11) Uani 0.25 1 d . U P . .
O21W O 0.1433(14) 0.5555(6) 0.2768(9) 0.086(5) Uani 0.58(2) 1 d . . P L 1
O22W O 0.1243(5) 0.4853(2) 0.0513(3) 0.0390(15) Uani 0.643(7) 1 d . . P M 1
O23W O 0.8531(12) 0.5605(5) 0.6495(7) 0.113(5) Uani 0.5 1 d . U P N 1
O31W O 0.135(2) 0.5657(9) 0.2461(12) 0.086(5) Uani 0.42(2) 1 d . . P L 2
O32W O 0.1478(10) 0.5206(4) 0.0152(5) 0.0390(15) Uani 0.357(7) 1 d . . P M 2
O33W O 0.9079(18) 0.5896(8) 0.6076(11) 0.113(5) Uani 0.3333 1 d . . P O 2
O42W O 0.5838(14) 0.5886(5) 0.6678(6) 0.088(4) Uani 0.485(10) 1 d . U P P -3
O43W O 0.2982(13) 0.6172(6) 0.3904(8) 0.067(5) Uani 0.3333 1 d . . P Q -3
O52W O 0.528(2) 0.6110(8) 0.7150(11) 0.088(4) Uani 0.265(10) 1 d . . P P -4

loop_
_atom_site_aniso_label
_atom_site_aniso_U_11
_atom_site_aniso_U_22
_atom_site_aniso_U_33
_atom_site_aniso_U_23
_atom_site_aniso_U_13
_atom_site_aniso_U_12
Cl1 0.0766(14) 0.0371(9) 0.0369(10) -0.0001(8) 0.0197(10) -0.0212(9)
O41 0.082(4) 0.066(4) 0.050(3) 0.011(3) 0.019(3) -0.035(3)
O42 0.059(3) 0.036(3) 0.058(3) 0.006(2) 0.011(3) -0.011(2)
O43 0.127(6) 0.075(4) 0.049(4) -0.019(3) 0.037(4) -0.039(4)
O44 0.077(4) 0.040(3) 0.045(3) 0.000(2) 0.017(3) 0.002(3)
Cl2 0.035(3) 0.033(3) 0.067(5) -0.008(2) 0.011(3) -0.0019(17)
O45 0.060(7) 0.034(4) 0.057(7) 0.002(5) 0.013(5) -0.006(4)
O46 0.042(6) 0.043(7) 0.064(8) 0.008(5) -0.004(5) -0.013(4)
O47 0.035(5) 0.054(6) 0.094(12) 0.003(8) 0.009(7) -0.009(4)
O48 0.048(6) 0.083(5) 0.102(15) -0.059(11) 0.010(9) 0.010(5)
Cl2A 0.035(3) 0.033(3) 0.067(5) -0.008(2) 0.011(3) -0.0019(17)
O45A 0.060(7) 0.034(4) 0.057(7) 0.002(5) 0.013(5) -0.006(4)
O46A 0.042(6) 0.043(7) 0.064(8) 0.008(5) -0.004(5) -0.013(4)
O47A 0.035(5) 0.054(6) 0.094(12) 0.003(8) 0.009(7) -0.009(4)
O48A 0.048(6) 0.083(5) 0.102(15) -0.059(11) 0.010(9) 0.010(5)
Cl3 0.0225(13) 0.054(3) 0.0208(13) 0.0082(12) 0.0076(10) -0.0018(12)
O49 0.035(4) 0.08(2) 0.018(4) 0.008(6) 0.006(3) 0.001(6)
O50 0.028(4) 0.093(12) 0.024(4) 0.006(11) 0.001(3) -0.022(11)
O51 0.053(6) 0.14(2) 0.050(6) 0.027(8) 0.031(5) 0.045(9)
O52 0.069(8) 0.063(7) 0.050(7) 0.014(6) 0.024(6) -0.017(6)
Cl4 0.0228(14) 0.086(7) 0.0264(14) 0.015(3) 0.0082(11) 0.005(3)
O53 0.036(4) 0.084(9) 0.025(3) 0.014(7) 0.007(3) -0.005(9)
O54 0.028(4) 0.091(13) 0.028(4) 0.012(7) 0.009(3) 0.005(8)
O55 0.023(6) 0.083(8) 0.062(8) 0.014(6) 0.013(5) -0.007(5)
O56 0.031(6) 0.094(8) 0.083(9) 0.008(6) 0.026(6) -0.006(5)
Cl4A 0.0228(14) 0.086(7) 0.0264(14) 0.015(3) 0.0082(11) 0.005(3)
O53A 0.036(4) 0.084(9) 0.025(3) 0.014(7) 0.007(3) -0.005(9)
O54A 0.028(4) 0.091(13) 0.028(4) 0.012(7) 0.009(3) 0.005(8)
O55A 0.023(6) 0.083(8) 0.062(8) 0.014(6) 0.013(5) -0.007(5)
O56A 0.031(6) 0.094(8) 0.083(9) 0.008(6) 0.026(6) -0.006(5)
Cl5 0.0194(10) 0.041(2) 0.0238(11) -0.003(4) 0.0061(8) -0.005(4)
O57 0.028(8) 0.038(10) 0.025(3) -0.007(6) 0.008(3) 0.013(10)
O58 0.020(4) 0.050(11) 0.035(10) 0.010(7) 0.009(4) 0.004(5)
O59 0.030(8) 0.042(5) 0.032(10) -0.011(5) 0.013(6) -0.002(4)
O60 0.030(9) 0.045(9) 0.034(5) -0.003(6) 0.017(6) -0.004(7)
Cl5A 0.0194(10) 0.041(2) 0.0238(11) -0.003(4) 0.0061(8) -0.005(4)
O57A 0.028(8) 0.038(10) 0.025(3) -0.007(6) 0.008(3) 0.013(10)
O58A 0.020(4) 0.050(11) 0.035(10) 0.010(7) 0.009(4) 0.004(5)
O59A 0.030(8) 0.042(5) 0.032(10) -0.011(5) 0.013(6) -0.002(4)
O60A 0.030(9) 0.045(9) 0.034(5) -0.003(6) 0.017(6) -0.004(7)
Cl6 0.0171(10) 0.035(6) 0.0222(11) 0.0000(16) 0.0052(8) 0.0040(17)
O61 0.033(4) 0.026(14) 0.021(3) 0.010(5) 0.001(3) -0.003(5)
O62 0.023(3) 0.040(15) 0.029(4) -0.010(6) 0.001(3) -0.009(5)
O63 0.026(4) 0.019(4) 0.028(4) -0.002(3) 0.010(4) -0.011(3)
O64 0.029(5) 0.061(7) 0.040(5) -0.007(4) 0.004(4) 0.024(4)
Cl7 0.0581(19) 0.022(2) 0.0359(17) -0.002(4) 0.0214(14) 0.004(5)
O65 0.099(8) 0.053(12) 0.112(9) -0.008(9) 0.067(7) -0.001(8)
O66 0.052(9) 0.028(5) 0.054(8) 0.007(5) 0.010(7) 0.001(5)
O67 0.101(8) 0.060(9) 0.074(7) 0.029(6) 0.003(6) -0.010(6)
O68 0.100(12) 0.026(5) 0.067(7) -0.007(5) 0.008(7) 0.011(6)
Cl7A 0.0581(19) 0.022(2) 0.0359(17) -0.002(4) 0.0214(14) 0.004(5)
O65A 0.099(8) 0.053(12) 0.112(9) -0.008(9) 0.067(7) -0.001(8)
O66A 0.052(9) 0.028(5) 0.054(8) 0.007(5) 0.010(7) 0.001(5)
O67A 0.101(8) 0.060(9) 0.074(7) 0.029(6) 0.003(6) -0.010(6)
O68A 0.100(12) 0.026(5) 0.067(7) -0.007(5) 0.008(7) 0.011(6)
Cl8 0.0618(16) 0.0248(11) 0.0305(13) 0.000 -0.0088(11) 0.000
O69 0.049(7) 0.078(12) 0.117(11) -0.039(8) -0.006(7) -0.012(6)
O70 0.070(9) 0.024(5) 0.033(6) -0.004(4) 0.006(6) -0.006(6)
O71 0.111(9) 0.066(13) 0.048(6) 0.009(5) 0.022(6) 0.027(7)
O72 0.077(10) 0.023(5) 0.049(9) -0.004(5) -0.025(7) 0.007(7)
Cl9 0.0165(10) 0.034(6) 0.0196(10) -0.0006(16) 0.0056(8) -0.0015(16)
O73 0.018(3) 0.016(13) 0.024(3) -0.002(4) 0.007(3) 0.004(4)
O74 0.027(4) 0.036(10) 0.024(4) -0.009(4) 0.004(3) -0.003(3)
O75 0.029(5) 0.023(4) 0.040(5) -0.002(4) 0.002(4) 0.004(4)
O76 0.025(4) 0.050(8) 0.037(5) 0.011(4) 0.012(4) -0.005(4)
C1 0.019(3) 0.026(3) 0.036(4) 0.000(3) 0.011(3) -0.001(2)
C2 0.021(3) 0.021(3) 0.047(4) 0.004(3) 0.011(3) 0.004(2)
C3 0.021(3) 0.028(3) 0.050(4) 0.012(3) 0.008(3) 0.007(3)
C4 0.015(3) 0.035(3) 0.037(4) 0.002(3) 0.001(3) -0.001(2)
C5 0.014(3) 0.026(3) 0.030(3) 0.001(2) 0.007(2) -0.003(2)
C6 0.020(3) 0.026(3) 0.028(3) -0.002(2) 0.003(2) -0.003(2)
C7 0.015(3) 0.020(3) 0.033(3) -0.002(2) 0.005(2) 0.000(2)
C8 0.019(3) 0.027(3) 0.044(4) -0.004(3) 0.005(3) -0.002(2)
C9 0.019(3) 0.024(3) 0.055(4) 0.001(3) 0.015(3) -0.003(2)
C10 0.026(3) 0.027(3) 0.046(4) 0.009(3) 0.017(3) 0.005(3)
C11 0.019(3) 0.024(3) 0.032(3) 0.001(2) 0.010(2) 0.000(2)
C12 0.020(3) 0.018(3) 0.017(3) 0.001(2) 0.006(2) -0.003(2)
N3 0.018(2) 0.015(2) 0.019(2) 0.0001(18) 0.0060(19) -0.0022(17)
C13 0.021(3) 0.018(3) 0.025(3) 0.004(2) 0.002(2) -0.005(2)
C14 0.030(3) 0.033(3) 0.019(3) -0.006(2) 0.003(3) -0.006(3)
C15 0.035(3) 0.026(3) 0.022(3) -0.006(2) 0.009(3) -0.005(3)
C16 0.029(3) 0.020(3) 0.023(3) 0.002(2) 0.012(3) -0.003(2)
C17 0.031(3) 0.021(3) 0.030(3) -0.002(2) 0.017(3) 0.000(2)
C18 0.025(3) 0.026(3) 0.034(4) 0.002(3) 0.012(3) 0.003(2)
C19 0.021(3) 0.019(3) 0.025(3) 0.006(2) 0.009(2) 0.004(2)
N4 0.018(2) 0.017(2) 0.018(2) 0.0019(18) 0.0068(19) 0.0016(18)
C20 0.019(3) 0.028(3) 0.036(4) -0.004(3) 0.005(3) -0.003(2)
C21 0.024(3) 0.028(3) 0.042(4) -0.007(3) 0.003(3) -0.008(3)
C22 0.024(3) 0.037(4) 0.037(4) -0.004(3) 0.007(3) -0.010(3)
C23 0.019(3) 0.041(4) 0.030(3) -0.004(3) 0.007(3) -0.003(3)
C24 0.017(3) 0.029(3) 0.024(3) 0.000(2) 0.000(2) 0.000(2)
C25 0.017(3) 0.028(3) 0.030(3) 0.001(3) 0.004(2) 0.003(2)
N6 0.022(2) 0.037(3) 0.019(2) 0.0023(19) 0.0006(19) 0.001(2)
C26 0.020(3) 0.043(3) 0.028(3) 0.006(2) 0.005(2) 0.001(2)
C27 0.023(4) 0.047(6) 0.031(5) 0.002(5) -0.004(3) 0.002(4)
C28 0.034(5) 0.050(7) 0.024(5) 0.007(5) -0.011(4) 0.003(5)
C29 0.034(5) 0.053(8) 0.020(5) 0.007(5) -0.003(4) -0.005(6)
C30 0.029(3) 0.047(7) 0.021(3) 0.002(4) 0.005(3) -0.003(4)
N6A 0.022(2) 0.037(3) 0.019(2) 0.0023(19) 0.0006(19) 0.001(2)
C26A 0.020(3) 0.043(3) 0.028(3) 0.006(2) 0.005(2) 0.001(2)
C27A 0.023(4) 0.047(6) 0.031(5) 0.002(5) -0.004(3) 0.002(4)
C28A 0.034(5) 0.050(7) 0.024(5) 0.007(5) -0.011(4) 0.003(5)
C29A 0.034(5) 0.053(8) 0.020(5) 0.007(5) -0.003(4) -0.005(6)
C30A 0.029(3) 0.047(7) 0.021(3) 0.002(4) 0.005(3) -0.003(4)
C31 0.022(3) 0.033(3) 0.035(4) 0.001(3) -0.002(3) -0.006(3)
C32 0.020(3) 0.037(4) 0.046(4) -0.003(3) 0.012(3) 0.004(3)
N1 0.016(2) 0.014(2) 0.034(3) -0.0004(19) 0.013(2) 0.0016(18)
N2 0.013(2) 0.019(2) 0.033(3) 0.002(2) 0.009(2) 0.0015(18)
N5 0.016(2) 0.030(3) 0.024(3) -0.002(2) 0.004(2) -0.005(2)
O1 0.022(2) 0.023(2) 0.033(2) -0.0083(17) 0.0153(18) -0.0027(16)
O2 0.026(2) 0.038(2) 0.029(2) -0.0103(19) 0.0075(18) -0.0057(19)
O3 0.060(3) 0.031(3) 0.037(3) -0.004(2) 0.005(2) -0.012(2)
O4 0.047(3) 0.055(3) 0.036(3) -0.004(2) 0.016(2) 0.004(2)
O5 0.0165(19) 0.0148(18) 0.027(2) -0.0005(15) 0.0055(16) -0.0025(15)
O6 0.0206(19) 0.0202(19) 0.020(2) 0.0011(15) 0.0094(16) -0.0013(15)
P1 0.0329(9) 0.0281(8) 0.0291(9) -0.0070(7) 0.0124(7) -0.0028(7)
Co1 0.0151(4) 0.0159(4) 0.0231(4) -0.0017(3) 0.0069(3) -0.0017(3)
Co2 0.0159(4) 0.0231(4) 0.0211(4) -0.0023(3) 0.0051(3) -0.0013(3)
C41 0.025(3) 0.040(4) 0.030(4) -0.005(3) 0.004(3) -0.002(3)
C42 0.024(3) 0.044(4) 0.047(4) -0.008(3) 0.002(3) -0.006(3)
C43 0.026(3) 0.035(4) 0.060(5) -0.006(3) 0.013(3) -0.014(3)
C44 0.036(4) 0.035(4) 0.047(4) 0.000(3) 0.022(3) -0.005(3)
C45 0.031(3) 0.026(3) 0.031(3) 0.000(3) 0.015(3) -0.005(3)
C46 0.036(3) 0.026(3) 0.030(3) 0.004(3) 0.016(3) -0.008(3)
C47 0.028(3) 0.023(3) 0.028(3) 0.001(2) 0.011(3) -0.003(2)
C48 0.047(4) 0.035(4) 0.038(4) 0.000(3) 0.022(3) -0.012(3)
C49 0.037(4) 0.034(4) 0.042(4) -0.010(3) 0.021(3) -0.004(3)
C50 0.023(3) 0.023(3) 0.031(3) -0.004(2) 0.009(3) -0.003(2)
C51 0.019(3) 0.024(3) 0.030(3) 0.001(2) 0.008(2) -0.001(2)
C52 0.027(3) 0.017(3) 0.028(3) -0.003(2) 0.005(3) 0.000(2)
C53 0.035(3) 0.017(3) 0.024(3) 0.001(2) 0.008(3) -0.007(2)
C54 0.050(4) 0.025(3) 0.025(3) 0.006(3) 0.008(3) -0.007(3)
C55 0.048(4) 0.022(3) 0.024(3) 0.005(3) -0.003(3) 0.000(3)
C56 0.032(3) 0.021(3) 0.033(4) -0.003(3) -0.001(3) -0.002(3)
C57 0.034(4) 0.029(3) 0.034(4) 0.003(3) -0.008(3) 0.003(3)
C58 0.026(3) 0.032(3) 0.053(5) -0.006(3) -0.004(3) 0.007(3)
C59 0.024(3) 0.028(3) 0.040(4) -0.010(3) 0.008(3) 0.001(3)
C60 0.040(4) 0.033(3) 0.031(4) -0.003(3) 0.016(3) -0.007(3)
C61 0.051(4) 0.039(4) 0.043(4) -0.012(3) 0.018(4) -0.020(3)
C62 0.040(4) 0.062(5) 0.049(5) -0.015(4) 0.019(4) -0.019(4)
C63 0.036(4) 0.055(5) 0.047(4) -0.015(4) 0.017(3) -0.011(3)
C64 0.029(3) 0.041(4) 0.035(4) -0.010(3) 0.015(3) -0.008(3)
C65 0.028(3) 0.037(4) 0.047(4) -0.009(3) 0.016(3) -0.001(3)
N16 0.033(3) 0.033(3) 0.026(3) -0.004(2) 0.014(2) -0.003(2)
C66 0.031(4) 0.037(4) 0.044(4) -0.010(3) 0.018(3) -0.001(3)
C67 0.045(5) 0.021(8) 0.042(6) 0.003(6) 0.021(4) 0.000(5)
C68 0.056(7) 0.036(9) 0.045(7) -0.019(7) 0.021(5) 0.002(7)
C69 0.053(6) 0.053(12) 0.034(7) -0.015(7) 0.007(5) 0.004(7)
C70 0.038(4) 0.029(11) 0.023(4) -0.001(6) 0.011(4) -0.009(5)
N16A 0.033(3) 0.033(3) 0.026(3) -0.004(2) 0.014(2) -0.003(2)
C66A 0.031(4) 0.037(4) 0.044(4) -0.010(3) 0.018(3) -0.001(3)
C67A 0.045(5) 0.021(8) 0.042(6) 0.003(6) 0.021(4) 0.000(5)
C68A 0.056(7) 0.036(9) 0.045(7) -0.019(7) 0.021(5) 0.002(7)
C69A 0.053(6) 0.053(12) 0.034(7) -0.015(7) 0.007(5) 0.004(7)
C70A 0.038(4) 0.029(11) 0.023(4) -0.001(6) 0.011(4) -0.009(5)
C71 0.058(5) 0.033(4) 0.034(4) 0.005(3) 0.024(3) -0.012(3)
C72 0.034(4) 0.052(5) 0.063(5) -0.015(4) 0.019(4) 0.002(3)
N11 0.024(3) 0.023(2) 0.036(3) 0.000(2) 0.012(2) 0.000(2)
N12 0.019(2) 0.022(2) 0.021(2) 0.0015(19) 0.004(2) -0.0012(19)
N13 0.028(3) 0.017(2) 0.024(3) -0.0014(19) 0.005(2) -0.0025(19)
N14 0.027(3) 0.022(2) 0.025(3) -0.004(2) 0.005(2) 0.001(2)
N15 0.031(3) 0.027(3) 0.034(3) -0.007(2) 0.015(2) -0.006(2)
O11 0.024(2) 0.029(2) 0.023(2) 0.0032(17) 0.0017(17) 0.0065(17)
O12 0.038(2) 0.028(2) 0.024(2) 0.0016(18) 0.0087(19) -0.0032(19)
O13 0.061(3) 0.031(2) 0.033(3) 0.008(2) 0.009(2) 0.005(2)
O14 0.056(3) 0.045(3) 0.028(3) -0.006(2) 0.004(2) -0.005(2)
O15 0.025(2) 0.0158(18) 0.023(2) -0.0033(15) 0.0099(17) -0.0033(15)
O16 0.022(2) 0.0213(19) 0.021(2) -0.0033(16) 0.0061(16) -0.0041(16)
P2 0.0395(9) 0.0286(8) 0.0237(8) 0.0036(7) 0.0055(7) 0.0029(7)
Co3 0.0210(4) 0.0191(4) 0.0204(4) 0.0014(3) 0.0063(3) -0.0009(3)
Co4 0.0247(4) 0.0224(4) 0.0224(4) -0.0012(3) 0.0091(3) -0.0016(3)
Co5 0.0212(12) 0.049(2) 0.0208(10) 0.0018(15) 0.0033(8) -0.0099(15)
Co6 0.0239(16) 0.045(2) 0.0200(9) 0.0028(14) 0.0027(10) -0.0090(13)
N21 0.028(4) 0.057(5) 0.024(3) 0.002(3) 0.008(3) -0.009(3)
C81 0.026(5) 0.054(7) 0.034(4) -0.001(4) 0.004(4) -0.005(4)
C82 0.033(5) 0.072(8) 0.029(5) -0.004(5) 0.002(4) 0.000(5)
C83 0.036(5) 0.069(8) 0.031(4) 0.004(5) 0.006(4) -0.002(5)
C84 0.026(5) 0.068(7) 0.028(4) 0.001(4) 0.010(4) -0.003(5)
C85 0.031(4) 0.056(5) 0.026(4) 0.002(3) 0.009(3) -0.007(4)
C86 0.037(4) 0.054(5) 0.032(4) 0.003(3) 0.007(3) -0.011(4)
C92 0.026(5) 0.056(6) 0.011(6) -0.003(5) -0.002(4) -0.015(4)
N23 0.030(3) 0.053(5) 0.017(5) 0.002(4) 0.004(3) -0.013(3)
C93 0.032(4) 0.056(5) 0.016(5) 0.000(4) 0.001(3) -0.011(3)
C94 0.037(4) 0.057(6) 0.032(7) 0.000(5) 0.009(4) -0.012(4)
C95 0.028(4) 0.059(6) 0.014(5) -0.006(5) 0.001(3) -0.016(4)
C96 0.033(5) 0.059(7) 0.020(8) -0.004(6) 0.007(5) -0.014(5)
C97 0.028(4) 0.059(6) 0.014(5) -0.006(5) 0.001(3) -0.016(4)
C98 0.037(4) 0.057(6) 0.032(7) 0.000(5) 0.009(4) -0.012(4)
C99 0.032(4) 0.056(5) 0.016(5) 0.000(4) 0.001(3) -0.011(3)
N24 0.030(3) 0.053(5) 0.017(5) 0.002(4) 0.004(3) -0.013(3)
C87 0.029(5) 0.048(5) 0.028(4) 0.001(3) 0.003(3) -0.009(4)
C88 0.036(6) 0.048(6) 0.031(4) 0.004(4) 0.004(4) -0.006(5)
C89 0.032(6) 0.055(7) 0.030(5) 0.001(4) 0.006(4) -0.008(5)
C90 0.035(5) 0.048(7) 0.029(5) -0.003(4) 0.009(4) -0.015(4)
C91 0.029(5) 0.033(6) 0.026(4) 0.002(4) 0.005(3) -0.019(4)
N22 0.024(4) 0.048(5) 0.023(3) 0.003(3) 0.002(3) -0.012(3)
N25 0.028(4) 0.057(5) 0.024(3) 0.002(3) 0.008(3) -0.009(3)
C100 0.026(5) 0.054(7) 0.034(4) -0.001(4) 0.004(4) -0.005(4)
C101 0.033(5) 0.072(8) 0.029(5) -0.004(5) 0.002(4) 0.000(5)
C102 0.036(5) 0.069(8) 0.031(4) 0.004(5) 0.006(4) -0.002(5)
C103 0.026(5) 0.068(7) 0.028(4) 0.001(4) 0.010(4) -0.003(5)
C104 0.031(4) 0.056(5) 0.026(4) 0.002(3) 0.009(3) -0.007(4)
C105 0.037(4) 0.054(5) 0.032(4) 0.003(3) 0.007(3) -0.011(4)
C106 0.029(5) 0.048(5) 0.028(4) 0.001(3) 0.003(3) -0.009(4)
C107 0.036(6) 0.048(6) 0.031(4) 0.004(4) 0.004(4) -0.006(5)
C108 0.032(6) 0.055(7) 0.030(5) 0.001(4) 0.006(4) -0.008(5)
C109 0.035(5) 0.048(7) 0.029(5) -0.003(4) 0.009(4) -0.015(4)
C110 0.029(5) 0.033(6) 0.026(4) 0.002(4) 0.005(3) -0.019(4)
N26 0.024(4) 0.048(5) 0.023(3) 0.003(3) 0.002(3) -0.012(3)
C111 0.034(5) 0.056(6) 0.023(5) -0.001(4) -0.003(4) -0.006(5)
C112 0.034(5) 0.056(6) 0.023(5) -0.001(4) -0.003(4) -0.006(5)
P3 0.031(3) 0.055(4) 0.030(2) -0.002(3) 0.005(2) -0.020(2)
O21 0.029(5) 0.053(6) 0.027(6) 0.004(5) 0.007(4) -0.015(4)
O22 0.033(5) 0.051(6) 0.026(5) -0.001(5) 0.006(4) -0.022(4)
O23 0.043(9) 0.049(9) 0.030(5) 0.007(5) 0.004(5) -0.022(6)
O24 0.050(8) 0.050(8) 0.035(6) 0.006(6) -0.006(6) -0.034(6)
O25 0.025(4) 0.042(7) 0.014(4) 0.002(5) 0.004(3) -0.012(5)
O26 0.025(5) 0.052(7) 0.021(4) -0.003(5) 0.002(3) -0.011(4)
Co5A 0.0212(12) 0.049(2) 0.0208(10) 0.0018(15) 0.0033(8) -0.0099(15)
Co6A 0.0239(16) 0.045(2) 0.0200(9) 0.0028(14) 0.0027(10) -0.0090(13)
N21A 0.028(4) 0.057(5) 0.024(3) 0.002(3) 0.008(3) -0.009(3)
C81A 0.026(5) 0.054(7) 0.034(4) -0.001(4) 0.004(4) -0.005(4)
C82A 0.033(5) 0.072(8) 0.029(5) -0.004(5) 0.002(4) 0.000(5)
C83A 0.036(5) 0.069(8) 0.031(4) 0.004(5) 0.006(4) -0.002(5)
C84A 0.026(5) 0.068(7) 0.028(4) 0.001(4) 0.010(4) -0.003(5)
C85A 0.031(4) 0.056(5) 0.026(4) 0.002(3) 0.009(3) -0.007(4)
C86A 0.037(4) 0.054(5) 0.032(4) 0.003(3) 0.007(3) -0.011(4)
C87A 0.029(5) 0.048(5) 0.028(4) 0.001(3) 0.003(3) -0.009(4)
C88A 0.036(6) 0.048(6) 0.031(4) 0.004(4) 0.004(4) -0.006(5)
C89A 0.032(6) 0.055(7) 0.030(5) 0.001(4) 0.006(4) -0.008(5)
C90A 0.035(5) 0.048(7) 0.029(5) -0.003(4) 0.009(4) -0.015(4)
C91A 0.029(5) 0.033(6) 0.026(4) 0.002(4) 0.005(3) -0.019(4)
N22A 0.024(4) 0.048(5) 0.023(3) 0.003(3) 0.002(3) -0.012(3)
C92A 0.026(5) 0.056(6) 0.011(6) -0.003(5) -0.002(4) -0.015(4)
N23A 0.030(3) 0.053(5) 0.017(5) 0.002(4) 0.004(3) -0.013(3)
C93A 0.032(4) 0.056(5) 0.016(5) 0.000(4) 0.001(3) -0.011(3)
C94A 0.037(4) 0.057(6) 0.032(7) 0.000(5) 0.009(4) -0.012(4)
C95A 0.028(4) 0.059(6) 0.014(5) -0.006(5) 0.001(3) -0.016(4)
C96A 0.033(5) 0.059(7) 0.020(8) -0.004(6) 0.007(5) -0.014(5)
C97A 0.028(4) 0.059(6) 0.014(5) -0.006(5) 0.001(3) -0.016(4)
C98A 0.037(4) 0.057(6) 0.032(7) 0.000(5) 0.009(4) -0.012(4)
C99A 0.032(4) 0.056(5) 0.016(5) 0.000(4) 0.001(3) -0.011(3)
N24A 0.030(3) 0.053(5) 0.017(5) 0.002(4) 0.004(3) -0.013(3)
N25A 0.028(4) 0.057(5) 0.024(3) 0.002(3) 0.008(3) -0.009(3)
C200 0.026(5) 0.054(7) 0.034(4) -0.001(4) 0.004(4) -0.005(4)
C201 0.033(5) 0.072(8) 0.029(5) -0.004(5) 0.002(4) 0.000(5)
C202 0.036(5) 0.069(8) 0.031(4) 0.004(5) 0.006(4) -0.002(5)
C203 0.026(5) 0.068(7) 0.028(4) 0.001(4) 0.010(4) -0.003(5)
C204 0.031(4) 0.056(5) 0.026(4) 0.002(3) 0.009(3) -0.007(4)
C205 0.037(4) 0.054(5) 0.032(4) 0.003(3) 0.007(3) -0.011(4)
C206 0.029(5) 0.048(5) 0.028(4) 0.001(3) 0.003(3) -0.009(4)
C207 0.036(6) 0.048(6) 0.031(4) 0.004(4) 0.004(4) -0.006(5)
C208 0.032(6) 0.055(7) 0.030(5) 0.001(4) 0.006(4) -0.008(5)
C209 0.035(5) 0.048(7) 0.029(5) -0.003(4) 0.009(4) -0.015(4)
C210 0.029(5) 0.033(6) 0.026(4) 0.002(4) 0.005(3) -0.019(4)
N26A 0.024(4) 0.048(5) 0.023(3) 0.003(3) 0.002(3) -0.012(3)
C211 0.034(5) 0.056(6) 0.023(5) -0.001(4) -0.003(4) -0.006(5)
C212 0.034(5) 0.056(6) 0.023(5) -0.001(4) -0.003(4) -0.006(5)
P3A 0.031(3) 0.055(4) 0.030(2) -0.002(3) 0.005(2) -0.020(2)
O21A 0.029(5) 0.053(6) 0.027(6) 0.004(5) 0.007(4) -0.015(4)
O22A 0.033(5) 0.051(6) 0.026(5) -0.001(5) 0.006(4) -0.022(4)
O23A 0.043(9) 0.049(9) 0.030(5) 0.007(5) 0.004(5) -0.022(6)
O24A 0.050(8) 0.050(8) 0.035(6) 0.006(6) -0.006(6) -0.034(6)
O25A 0.025(4) 0.042(7) 0.014(4) 0.002(5) 0.004(3) -0.012(5)
O26A 0.025(5) 0.052(7) 0.021(4) -0.003(5) 0.002(3) -0.011(4)
O1W 0.049(3) 0.045(3) 0.041(3) 0.003(2) 0.023(2) -0.009(2)
O2W 0.039(3) 0.032(2) 0.032(2) -0.0037(19) -0.002(2) -0.001(2)
O3W 0.033(3) 0.055(3) 0.051(3) 0.001(3) 0.009(2) -0.001(2)
O4W 0.041(3) 0.049(3) 0.109(5) -0.010(3) 0.030(3) -0.014(3)
O5W 0.082(4) 0.093(5) 0.130(6) 0.034(4) 0.074(4) 0.040(4)
O6W 0.037(5) 0.069(6) 0.062(6) -0.008(5) -0.019(5) 0.002(5)
O7W 0.095(7) 0.044(5) 0.090(7) 0.000 0.049(6) 0.000
O8W 0.185(11) 0.200(12) 0.139(9) 0.033(9) 0.098(9) -0.028(9)
O9W 0.080(10) 0.116(12) 0.098(11) 0.034(9) 0.050(9) 0.047(9)
O10W 0.141(5) 0.022(2) 0.049(3) 0.014(2) 0.032(3) -0.011(3)
O11W 0.076(14) 0.090(16) 0.090(16) -0.017(13) -0.034(12) 0.002(12)
O12W 0.065(8) 0.066(8) 0.080(9) 0.003(7) 0.015(7) 0.014(7)
O13W 0.108(13) 0.117(14) 0.085(12) -0.032(11) 0.006(11) 0.004(11)
O14W 0.120(12) 0.103(11) 0.124(12) 0.019(9) 0.008(9) -0.011(9)
O15W 0.091(15) 0.104(16) 0.127(17) -0.015(13) 0.023(13) 0.013(13)
O21W 0.069(6) 0.108(12) 0.083(12) -0.034(11) 0.022(11) 0.029(6)
O22W 0.036(3) 0.039(4) 0.041(4) -0.009(3) 0.008(3) 0.001(3)
O23W 0.077(8) 0.126(10) 0.101(9) -0.039(8) -0.038(7) 0.006(7)
O31W 0.069(6) 0.108(12) 0.083(12) -0.034(11) 0.022(11) 0.029(6)
O32W 0.036(3) 0.039(4) 0.041(4) -0.009(3) 0.008(3) 0.001(3)
O33W 0.077(8) 0.126(10) 0.101(9) -0.039(8) -0.038(7) 0.006(7)
O42W 0.120(9) 0.074(7) 0.060(7) 0.003(5) 0.005(6) -0.058(6)
O43W 0.041(10) 0.080(13) 0.083(14) 0.025(11) 0.019(9) 0.000(9)
O52W 0.120(9) 0.074(7) 0.060(7) 0.003(5) 0.005(6) -0.058(6)

loop_
_atom_type_symbol
_atom_type_description
_atom_type_scat_dispersion_real
_atom_type_scat_dispersion_imag
_atom_type_scat_source
C C 0.0033 0.0016 'International Tables Vol C Tables 4.2.6.8 and 6.1.1.4'
H H 0.0000 0.0000 'International Tables Vol C Tables 4.2.6.8 and 6.1.1.4'
Cl Cl 0.1484 0.1585 'International Tables Vol C Tables 4.2.6.8 and 6.1.1.4'
Co Co 0.3494 0.9721 'International Tables Vol C Tables 4.2.6.8 and 6.1.1.4'
N N 0.0061 0.0033 'International Tables Vol C Tables 4.2.6.8 and 6.1.1.4'
O O 0.0106 0.0060 'International Tables Vol C Tables 4.2.6.8 and 6.1.1.4'
P P 0.1023 0.0942 'International Tables Vol C Tables 4.2.6.8 and 6.1.1.4'

loop_
_geom_angle_atom_site_label_1
_geom_angle_atom_site_label_2
_geom_angle_atom_site_label_3
_geom_angle
_geom_angle_site_symmetry_1
_geom_angle_site_symmetry_3
O41 Cl1 O42 110.1(4) . .
O41 Cl1 O44 109.7(3) . .
O42 Cl1 O44 108.9(3) . .
O41 Cl1 O43 109.1(4) . .
O42 Cl1 O43 109.2(4) . .
O44 Cl1 O43 109.8(4) . .
O46 Cl2 O48 109.4(9) . .
O46 Cl2 O45 109.9(10) . .
O48 Cl2 O45 109.7(11) . .
O46 Cl2 O47 109.0(8) . .
O48 Cl2 O47 110.6(10) . .
O45 Cl2 O47 108.3(11) . .
O48A Cl2A O46A 109.1(15) . .
O48A Cl2A O47A 110.6(14) . .
O46A Cl2A O47A 110.0(12) . .
O48A Cl2A O45A 109.7(17) . .
O46A Cl2A O45A 108.5(16) . .
O47A Cl2A O45A 108.8(16) . .
O50 Cl3 O52 109.5(12) . .
O50 Cl3 O51 109.7(10) . .
O52 Cl3 O51 109.1(7) . .
O50 Cl3 O49 109.2(7) . .
O52 Cl3 O49 108.6(11) . .
O51 Cl3 O49 110.7(8) . .
O54 Cl4 O56 110(2) . .
O54 Cl4 O53 111(2) . .
O56 Cl4 O53 109(2) . .
O54 Cl4 O55 110(2) . .
O56 Cl4 O55 108(2) . .
O53 Cl4 O55 108(2) . .
O56A Cl4A O54A 108.6(12) . .
O56A Cl4A O53A 111.1(14) . .
O54A Cl4A O53A 108.8(6) . .
O56A Cl4A O55A 109.3(9) . .
O54A Cl4A O55A 109.0(14) . .
O53A Cl4A O55A 110.0(15) . .
O58 Cl5 O60 108.8(14) . .
O58 Cl5 O57 110.9(13) . .
O60 Cl5 O57 109.5(17) . .
O58 Cl5 O59 108.9(14) . .
O60 Cl5 O59 108.6(14) . .
O57 Cl5 O59 110.1(19) . .
O58A Cl5A O58A 47(3) 4_575 .
O58A Cl5A O60A 113.3(14) 4_575 4_575
O58A Cl5A O60A 128.7(17) . 4_575
O58A Cl5A O60A 128.7(17) 4_575 .
O58A Cl5A O60A 113.3(14) . .
O60A Cl5A O60A 34(2) 4_575 .
O58A Cl5A O57A 119.8(18) 4_575 .
O58A Cl5A O57A 112.0(16) . .
O60A Cl5A O57A 117.1(16) 4_575 .
O60A Cl5A O57A 111.4(17) . .
O58A Cl5A O57A 112.0(16) 4_575 4_575
O58A Cl5A O57A 119.8(18) . 4_575
O60A Cl5A O57A 111.4(16) 4_575 4_575
O60A Cl5A O57A 117.1(16) . 4_575
O57A Cl5A O57A 18(3) . 4_575
O58A Cl5A O59A 60(2) 4_575 .
O58A Cl5A O59A 106.7(15) . .
O60A Cl5A O59A 72(2) 4_575 .
O60A Cl5A O59A 105.1(13) . .
O57A Cl5A O59A 107.8(18) . .
O57A Cl5A O59A 90(2) 4_575 .
O58A Cl5A O59A 106.7(15) 4_575 4_575
O58A Cl5A O59A 60(2) . 4_575
O60A Cl5A O59A 105.1(13) 4_575 4_575
O60A Cl5A O59A 72(2) . 4_575
O57A Cl5A O59A 90(2) . 4_575
O57A Cl5A O59A 107.8(18) 4_575 4_575
O59A Cl5A O59A 161(3) . 4_575
O57A O57A Cl5A 81.0(17) 4_575 .
O58A O58A Cl5A 66.7(13) 4_575 .
O58A O58A O59A 128.2(10) 4_575 4_575
Cl5A O58A O59A 62.1(12) . 4_575
O58A O59A Cl5A 57.6(12) 4_575 .
O58A O59A O60A 96.9(19) 4_575 4_575
Cl5A O59A O60A 52.5(11) . 4_575
O60A O60A Cl5A 73.1(12) 4_575 .
O60A O60A O59A 128.0(8) 4_575 4_575
Cl5A O60A O59A 55.7(12) . 4_575
O64 Cl6 O61 110.6(10) . .
O64 Cl6 O62 111.1(10) . .
O61 Cl6 O62 110.2(8) . .
O64 Cl6 O63 107.8(6) . .
O61 Cl6 O63 109.4(13) . .
O62 Cl6 O63 107.6(13) . .
O66 Cl7 O68 113.2(8) . .
O66 Cl7 O67 111.7(10) . .
O68 Cl7 O67 110.4(13) . .
O66 Cl7 O65 108.1(15) . .
O68 Cl7 O65 107.3(12) . .
O67 Cl7 O65 105.7(10) . .
O68A Cl7A O66A 112.7(16) . .
O68A Cl7A O65A 110.1(18) . .
O66A Cl7A O65A 110(2) . .
O68A Cl7A O67A 106.7(17) . .
O66A Cl7A O67A 109.1(17) . .
O65A Cl7A O67A 107.8(18) . .
O70 Cl8 O71 111.7(7) . .
O70 Cl8 O72 109.2(5) . .
O71 Cl8 O72 108.3(8) . .
O70 Cl8 O69 108.3(7) . .
O71 Cl8 O69 110.0(8) . .
O72 Cl8 O69 109.3(7) . .
O74 Cl9 O76 112.4(7) . .
O74 Cl9 O73 110.1(7) . .
O76 Cl9 O73 109.0(7) . .
O74 Cl9 O75 109.2(7) . .
O76 Cl9 O75 107.3(7) . .
O73 Cl9 O75 108.7(10) . .
N2 C1 C2 122.0(6) . .
N2 C1 H1 119.0 . .
C2 C1 H1 119.0 . .
C1 C2 C3 118.1(6) . .
C1 C2 H2 121.0 . .
C3 C2 H2 121.0 . .
C2 C3 C4 120.2(6) . .
C2 C3 H3 119.9 . .
C4 C3 H3 119.9 . .
C3 C4 C5 119.3(6) . .
C3 C4 H4 120.4 . .
C5 C4 H4 120.4 . .
N2 C5 C4 119.8(5) . .
N2 C5 C6 116.0(5) . .
C4 C5 C6 124.2(5) . .
C7 C6 C5 110.3(5) . .
C7 C6 C31 111.2(5) . .
C5 C6 C31 109.8(5) . .
C7 C6 C13 107.6(5) . .
C5 C6 C13 106.8(4) . .
C31 C6 C13 111.1(5) . .
N1 C7 C8 118.4(5) . .
N1 C7 C6 117.1(5) . .
C8 C7 C6 124.4(5) . .
C9 C8 C7 120.4(6) . .
C9 C8 H8 119.8 . .
C7 C8 H8 119.8 . .
C8 C9 C10 119.9(6) . .
C8 C9 H9 120.1 . .
C10 C9 H9 120.1 . .
C9 C10 C11 118.2(6) . .
C9 C10 H10 120.9 . .
C11 C10 H10 120.9 . .
N1 C11 C10 121.3(6) . .
N1 C11 H11 119.3 . .
C10 C11 H11 119.3 . .
N3 C12 N4 121.0(4) . .
N3 C12 C16 119.8(5) . .
N4 C12 C16 119.3(5) . .
C13 N3 C12 119.4(4) . .
C13 N3 Co1 117.1(4) . .
C12 N3 Co1 123.5(3) . .
N3 C13 C14 122.3(5) . .
N3 C13 C6 117.3(5) . .
C14 C13 C6 120.4(5) . .
C15 C14 C13 120.0(5) . .
C15 C14 H14A 120.0 . .
C13 C14 H14A 120.0 . .
C14 C15 C16 119.2(5) . .
C14 C15 H15A 120.4 . .
C16 C15 H15A 120.4 . .
C17 C16 C12 120.1(5) . .
C17 C16 C15 120.6(5) . .
C12 C16 C15 119.3(5) . .
C18 C17 C16 119.0(5) . .
C18 C17 H17 120.5 . .
C16 C17 H17 120.5 . .
C17 C18 C19 119.6(5) . .
C17 C18 H18 120.2 . .
C19 C18 H18 120.2 . .
N4 C19 C18 122.7(5) . .
N4 C19 C25 117.5(5) . .
C18 C19 C25 119.8(5) . .
C19 N4 C12 119.3(4) . .
C19 N4 Co2 117.1(4) . .
C12 N4 Co2 123.6(3) . .
N5 C20 C21 121.6(6) . .
N5 C20 H20 119.2 . .
C21 C20 H20 119.2 . .
C20 C21 C22 118.0(6) . .
C20 C21 H21 121.0 . .
C22 C21 H21 121.0 . .
C23 C22 C21 119.8(6) . .
C23 C22 H22 120.1 . .
C21 C22 H22 120.1 . .
C24 C23 C22 119.6(6) . .
C24 C23 H23B 120.2 . .
C22 C23 H23B 120.2 . .
N5 C24 C23 120.6(5) . .
N5 C24 C25 115.0(5) . .
C23 C24 C25 124.4(5) . .
C32 C25 C26A 110.3(5) . .
C32 C25 C26 110.3(5) . .
C32 C25 C24 109.2(5) . .
C26A C25 C24 110.3(5) . .
C26 C25 C24 110.3(5) . .
C32 C25 C19 111.7(5) . .
C26A C25 C19 107.7(5) . .
C26 C25 C19 107.7(5) . .
C24 C25 C19 107.6(4) . .
C26 N6 C30 119.3(8) . .
C26 N6 Co2 118.6(4) . .
C30 N6 Co2 121.7(8) . .
N6 C26 C27 120.4(9) . .
N6 C26 C25 116.0(5) . .
C27 C26 C25 123.1(8) . .
C28 C27 C26 119.9(11) . .
C28 C27 H27 120.0 . .
C26 C27 H27 120.0 . .
C29 C28 C27 119.5(11) . .
C29 C28 H28 120.3 . .
C27 C28 H28 120.3 . .
C28 C29 C30 118.0(11) . .
C28 C29 H29 121.0 . .
C30 C29 H29 121.0 . .
N6 C30 C29 122.8(12) . .
N6 C30 H30 118.6 . .
C29 C30 H30 118.6 . .
C30A N6A C26A 123.5(10) . .
C30A N6A Co2 117.4(9) . .
C26A N6A Co2 118.6(4) . .
N6A C26A C27A 118.5(10) . .
N6A C26A C25 116.0(5) . .
C27A C26A C25 124.8(10) . .
C28A C27A C26A 118.5(13) . .
C28A C27A H27A 120.8 . .
C26A C27A H27A 120.8 . .
C29A C28A C27A 121.3(13) . .
C29A C28A H28A 119.3 . .
C27A C28A H28A 119.3 . .
C30A C29A C28A 118.3(13) . .
C30A C29A H29A 120.8 . .
C28A C29A H29A 120.8 . .
N6A C30A C29A 119.5(14) . .
N6A C30A H30A 120.2 . .
C29A C30A H30A 120.2 . .
C6 C31 H31A 109.5 . .
C6 C31 H31B 109.5 . .
H31A C31 H31B 109.5 . .
C6 C31 H31C 109.5 . .
H31A C31 H31C 109.5 . .
H31B C31 H31C 109.5 . .
C25 C32 H32A 109.5 . .
C25 C32 H32B 109.5 . .
H32A C32 H32B 109.5 . .
C25 C32 H32C 109.5 . .
H32A C32 H32C 109.5 . .
H32B C32 H32C 109.5 . .
C11 N1 C7 121.8(5) . .
C11 N1 Co1 120.6(4) . .
C7 N1 Co1 117.6(4) . .
C5 N2 C1 120.6(5) . .
C5 N2 Co1 118.8(4) . .
C1 N2 Co1 120.1(4) . .
C20 N5 C24 120.3(5) . .
C20 N5 Co2 120.4(4) . .
C24 N5 Co2 119.1(4) . .
P1 O1 Co1 124.0(2) . .
P1 O2 Co2 124.0(3) . .
P1 O3 H3A 109.5 . .
Co2 O5 Co1 91.90(16) . .
Co2 O5 H5 134.0 . .
Co1 O5 H5 134.1 . .
Co1 O6 Co2 91.61(16) . .
Co1 O6 H6 134.2 . .
Co2 O6 H6 134.2 . .
O4 P1 O1 111.5(3) . .
O4 P1 O2 109.8(3) . .
O1 P1 O2 113.1(2) . .
O4 P1 O3 107.8(3) . .
O1 P1 O3 106.7(3) . .
O2 P1 O3 107.7(3) . .
O5 Co1 O6 88.16(16) . .
O5 Co1 N2 89.97(18) . .
O6 Co1 N2 177.76(18) . .
O5 Co1 N1 179.0(2) . .
O6 Co1 N1 90.94(18) . .
N2 Co1 N1 90.92(19) . .
O5 Co1 O1 87.29(16) . .
O6 Co1 O1 86.01(17) . .
N2 Co1 O1 92.67(19) . .
N1 Co1 O1 92.11(18) . .
O5 Co1 N3 88.84(17) . .
O6 Co1 N3 89.16(17) . .
N2 Co1 N3 92.04(19) . .
N1 Co1 N3 91.69(19) . .
O1 Co1 N3 173.90(18) . .
O5 Co1 Co2 44.02(11) . .
O6 Co1 Co2 44.27(11) . .
N2 Co1 Co2 133.93(14) . .
N1 Co1 Co2 135.12(14) . .
O1 Co1 Co2 87.99(12) . .
N3 Co1 Co2 85.95(13) . .
O5 Co2 O6 88.07(16) . .
O5 Co2 N5 90.01(19) . .
O6 Co2 N5 178.05(19) . .
O5 Co2 N6 178.41(19) . .
O6 Co2 N6 91.17(19) . .
N5 Co2 N6 90.7(2) . .
O5 Co2 N6A 178.41(19) . .
O6 Co2 N6A 91.17(19) . .
N5 Co2 N6A 90.7(2) . .
O5 Co2 O2 87.32(18) . .
O6 Co2 O2 86.49(17) . .
N5 Co2 O2 93.07(19) . .
N6 Co2 O2 91.2(2) . .
N6A Co2 O2 91.2(2) . .
O5 Co2 N4 89.26(17) . .
O6 Co2 N4 88.64(17) . .
N5 Co2 N4 91.69(19) . .
N6 Co2 N4 92.1(2) . .
N6A Co2 N4 92.1(2) . .
O2 Co2 N4 174.14(18) . .
O5 Co2 Co1 44.08(11) . .
O6 Co2 Co1 44.12(11) . .
N5 Co2 Co1 133.98(15) . .
N6 Co2 Co1 135.24(15) . .
N6A Co2 Co1 135.24(15) . .
O2 Co2 Co1 88.34(13) . .
N4 Co2 Co1 85.89(13) . .
N11 C41 C42 121.5(6) . .
N11 C41 H41 119.2 . .
C42 C41 H41 119.2 . .
C41 C42 C43 118.3(6) . .
C41 C42 H42 120.8 . .
C43 C42 H42 120.8 . .
C44 C43 C42 119.5(6) . .
C44 C43 H43 120.2 . .
C42 C43 H43 120.2 . .
C43 C44 C45 119.8(6) . .
C43 C44 H44 120.1 . .
C45 C44 H44 120.1 . .
N11 C45 C44 119.3(6) . .
N11 C45 C46 116.6(5) . .
C44 C45 C46 124.1(5) . .
C45 C46 C71 110.7(5) . .
C45 C46 C47 109.2(5) . .
C71 C46 C47 109.8(5) . .
C45 C46 C53 108.3(5) . .
C71 C46 C53 110.6(5) . .
C47 C46 C53 108.2(5) . .
N12 C47 C48 120.7(5) . .
N12 C47 C46 115.5(5) . .
C48 C47 C46 123.8(5) . .
C47 C48 C49 119.5(6) . .
C47 C48 H48 120.3 . .
C49 C48 H48 120.3 . .
C48 C49 C50 118.7(6) . .
C48 C49 H49 120.7 . .
C50 C49 H49 120.7 . .
C51 C50 C49 119.1(6) . .
C51 C50 H50 120.4 . .
C49 C50 H50 120.4 . .
N12 C51 C50 121.4(5) . .
N12 C51 H51 119.3 . .
C50 C51 H51 119.3 . .
N13 C52 N14 120.7(5) . .
N13 C52 C56 119.3(5) . .
N14 C52 C56 120.0(5) . .
N13 C53 C54 122.6(6) . .
N13 C53 C46 117.5(5) . .
C54 C53 C46 120.0(5) . .
C55 C54 C53 119.4(6) . .
C55 C54 H54 120.3 . .
C53 C54 H54 120.3 . .
C54 C55 C56 119.5(6) . .
C54 C55 H55 120.3 . .
C56 C55 H55 120.3 . .
C57 C56 C55 121.4(6) . .
C57 C56 C52 119.0(6) . .
C55 C56 C52 119.7(6) . .
C58 C57 C56 119.9(6) . .
C58 C57 H57 120.1 . .
C56 C57 H57 120.1 . .
C57 C58 C59 120.1(6) . .
C57 C58 H58 119.9 . .
C59 C58 H58 119.9 . .
N14 C59 C58 121.8(6) . .
N14 C59 C65 118.0(6) . .
C58 C59 C65 120.2(6) . .
N15 C60 C61 120.3(6) . .
N15 C60 H60 119.8 . .
C61 C60 H60 119.8 . .
C62 C61 C60 119.3(7) . .
C62 C61 H61 120.3 . .
C60 C61 H61 120.3 . .
C61 C62 C63 119.5(7) . .
C61 C62 H62 120.2 . .
C63 C62 H62 120.2 . .
C64 C63 C62 118.8(7) . .
C64 C63 H63 120.6 . .
C62 C63 H63 120.6 . .
N15 C64 C63 121.1(6) . .
N15 C64 C65 116.2(5) . .
C63 C64 C65 122.6(6) . .
C72 C65 C59 111.5(6) . .
C72 C65 C66A 110.0(5) . .
C59 C65 C66A 108.1(5) . .
C72 C65 C66 110.0(5) . .
C59 C65 C66 108.1(5) . .
C72 C65 C64 110.6(5) . .
C59 C65 C64 108.2(5) . .
C66A C65 C64 108.4(6) . .
C66 C65 C64 108.4(6) . .
C66 N16 C70 121.2(8) . .
C66 N16 Co4 118.7(4) . .
C70 N16 Co4 119.1(7) . .
N16 C66 C67 120.1(8) . .
N16 C66 C65 116.0(5) . .
C67 C66 C65 123.4(8) . .
C68 C67 C66 118.8(10) . .
C68 C67 H67 120.6 . .
C66 C67 H67 120.6 . .
C69 C68 C67 119.5(10) . .
C69 C68 H68 120.2 . .
C67 C68 H68 120.2 . .
C70 C69 C68 119.3(11) . .
C70 C69 H69 120.4 . .
C68 C69 H69 120.4 . .
N16 C70 C69 120.8(11) . .
N16 C70 H70 119.6 . .
C69 C70 H70 119.6 . .
C66A N16A C70A 122.0(12) . .
C66A N16A Co4 118.7(4) . .
C70A N16A Co4 119.1(11) . .
N16A C66A C67A 118.6(11) . .
N16A C66A C65 116.0(5) . .
C67A C66A C65 123.5(11) . .
C68A C67A C66A 119.7(16) . .
C68A C67A H67A 120.2 . .
C66A C67A H67A 120.2 . .
C67A C68A C69A 119.5(16) . .
C67A C68A H68A 120.2 . .
C69A C68A H68A 120.2 . .
C70A C69A C68A 118.6(17) . .
C70A C69A H69A 120.7 . .
C68A C69A H69A 120.7 . .
N16A C70A C69A 120.6(17) . .
N16A C70A H70A 119.7 . .
C69A C70A H70A 119.7 . .
C46 C71 H71A 109.5 . .
C46 C71 H71B 109.5 . .
H71A C71 H71B 109.5 . .
C46 C71 H71C 109.5 . .
H71A C71 H71C 109.5 . .
H71B C71 H71C 109.5 . .
C65 C72 H72A 109.5 . .
C65 C72 H72B 109.5 . .
H72A C72 H72B 109.5 . .
C65 C72 H72C 109.5 . .
H72A C72 H72C 109.5 . .
H72B C72 H72C 109.5 . .
C45 N11 C41 121.5(5) . .
C45 N11 Co3 118.4(4) . .
C41 N11 Co3 120.1(4) . .
C51 N12 C47 120.7(5) . .
C51 N12 Co3 120.3(4) . .
C47 N12 Co3 119.0(4) . .
C53 N13 C52 119.6(5) . .
C53 N13 Co3 116.7(4) . .
C52 N13 Co3 123.7(4) . .
C59 N14 C52 119.3(5) . .
C59 N14 Co4 116.8(4) . .
C52 N14 Co4 123.9(4) . .
C64 N15 C60 120.8(5) . .
C64 N15 Co4 119.0(4) . .
C60 N15 Co4 120.1(4) . .
P2 O11 Co3 122.5(2) . .
P2 O12 Co4 123.5(2) . .
P2 O14 H14 109.5 . .
Co4 O15 Co3 91.79(16) . .
Co4 O15 H15 134.1 . .
Co3 O15 H15 134.1 . .
Co4 O16 Co3 92.50(17) . .
Co4 O16 H16 133.7 . .
Co3 O16 H16 133.8 . .
O13 P2 O12 111.1(3) . .
O13 P2 O11 109.9(3) . .
O12 P2 O11 114.1(2) . .
O13 P2 O14 108.9(3) . .
O12 P2 O14 105.3(3) . .
O11 P2 O14 107.3(3) . .
O16 Co3 O15 87.49(16) . .
O16 Co3 N12 178.28(18) . .
O15 Co3 N12 91.59(18) . .
O16 Co3 O11 87.30(17) . .
O15 Co3 O11 86.90(17) . .
N12 Co3 O11 91.20(18) . .
O16 Co3 N11 90.19(19) . .
O15 Co3 N11 177.59(19) . .
N12 Co3 N11 90.7(2) . .
O11 Co3 N11 92.3(2) . .
O16 Co3 N13 89.42(18) . .
O15 Co3 N13 88.98(18) . .
N12 Co3 N13 92.0(2) . .
O11 Co3 N13 174.84(19) . .
N11 Co3 N13 91.7(2) . .
O16 Co3 Co4 43.62(11) . .
O15 Co3 Co4 44.03(11) . .
N12 Co3 Co4 135.55(14) . .
O11 Co3 Co4 89.00(12) . .
N11 Co3 Co4 133.70(15) . .
N13 Co3 Co4 85.88(15) . .
O16 Co4 O15 87.89(16) . .
O16 Co4 N15 178.5(2) . .
O15 Co4 N15 92.78(19) . .
O16 Co4 O12 86.57(17) . .
O15 Co4 O12 86.12(17) . .
N15 Co4 O12 92.1(2) . .
O16 Co4 N16 89.26(19) . .
O15 Co4 N16 177.1(2) . .
N15 Co4 N16 90.1(2) . .
O12 Co4 N16 93.1(2) . .
O16 Co4 N16A 89.26(19) . .
O15 Co4 N16A 177.1(2) . .
N15 Co4 N16A 90.1(2) . .
O12 Co4 N16A 93.1(2) . .
O16 Co4 N14 89.50(19) . .
O15 Co4 N14 88.77(18) . .
N15 Co4 N14 91.9(2) . .
O12 Co4 N14 173.66(19) . .
N16 Co4 N14 91.8(2) . .
N16A Co4 N14 91.8(2) . .
O16 Co4 Co3 43.87(11) . .
O15 Co4 Co3 44.18(11) . .
N15 Co4 Co3 136.88(15) . .
O12 Co4 Co3 87.96(13) . .
N16 Co4 Co3 133.02(16) . .
N16A Co4 Co3 133.02(16) . .
N14 Co4 Co3 85.76(15) . .
O26 Co5 O25 88.0(6) . .
O26 Co5 N21 90.3(8) . .
O25 Co5 N21 177.9(8) . .
O26 Co5 O21 85.9(6) . .
O25 Co5 O21 86.3(6) . .
N21 Co5 O21 92.4(8) . .
O26 Co5 N22 178.5(6) . .
O25 Co5 N22 90.6(6) . .
N21 Co5 N22 91.1(7) . .
O21 Co5 N22 93.4(6) . .
O26 Co5 N23 89.1(6) . .
O25 Co5 N23 89.4(7) . .
N21 Co5 N23 91.8(9) . .
O21 Co5 N23 173.5(6) . .
N22 Co5 N23 91.5(6) . .
O26 Co5 Co6 43.8(4) . .
O25 Co5 Co6 44.3(4) . .
N21 Co5 Co6 134.0(6) . .
O21 Co5 Co6 87.5(5) . .
N22 Co5 Co6 134.8(4) . .
N23 Co5 Co6 86.0(4) . .
O26 Co6 O25 88.3(6) . .
O26 Co6 N25 89.4(5) . .
O25 Co6 N25 177.6(6) . .
O26 Co6 O22 87.7(6) . .
O25 Co6 O22 87.7(6) . .
N25 Co6 O22 91.6(6) . .
O26 Co6 N24 90.2(8) . .
O25 Co6 N24 88.8(8) . .
N25 Co6 N24 91.8(8) . .
O22 Co6 N24 176.0(7) . .
O26 Co6 N26 178.9(6) . .
O25 Co6 N26 91.5(6) . .
N25 Co6 N26 90.9(5) . .
O22 Co6 N26 91.2(6) . .
N24 Co6 N26 90.9(8) . .
O26 Co6 Co5 44.1(4) . .
O25 Co6 Co5 44.3(4) . .
N25 Co6 Co5 133.4(4) . .
O22 Co6 Co5 89.8(4) . .
N24 Co6 Co5 86.3(5) . .
N26 Co6 Co5 135.7(4) . .
C81 N21 C85 121.1(17) . .
C81 N21 Co5 119.6(16) . .
C85 N21 Co5 119.2(16) . .
N21 C81 C82 122.2(19) . .
N21 C81 H81 118.9 . .
C82 C81 H81 118.9 . .
C83 C82 C81 117.0(19) . .
C83 C82 H82 121.5 . .
C81 C82 H82 121.5 . .
C82 C83 C84 124(2) . .
C82 C83 H83 117.9 . .
C84 C83 H83 117.9 . .
C85 C84 C83 115(3) . .
C85 C84 H84 122.4 . .
C83 C84 H84 122.4 . .
N21 C85 C84 120.0(17) . .
N21 C85 C86 116(2) . .
C84 C85 C86 124(2) . .
C111 C86 C87 114.0(17) . .
C111 C86 C85 109.0(18) . .
C87 C86 C85 111.8(16) . .
C111 C86 C93 110.0(16) . .
C87 C86 C93 106.3(15) . .
C85 C86 C93 105.3(16) . .
N24 C92 N23 122.2(12) . .
N24 C92 C96 119.4(11) . .
N23 C92 C96 118.4(11) . .
C93 N23 C92 119.9(11) . .
C93 N23 Co5 117.5(11) . .
C92 N23 Co5 122.5(10) . .
N23 C93 C94 122.2(13) . .
N23 C93 C86 118.0(14) . .
C94 C93 C86 119.8(14) . .
C95 C94 C93 120.6(15) . .
C95 C94 H94 119.7 . .
C93 C94 H94 119.7 . .
C94 C95 C96 118.2(15) . .
C94 C95 H95 120.9 . .
C96 C95 H95 120.9 . .
C92 C96 C97 119.0(12) . .
C92 C96 C95 120.6(12) . .
C97 C96 C95 120.3(13) . .
C98 C97 C96 118.9(14) . .
C98 C97 H97 120.6 . .
C96 C97 H97 120.6 . .
C97 C98 C99 119.5(14) . .
C97 C98 H98 120.2 . .
C99 C98 H98 120.2 . .
N24 C99 C98 122.3(14) . .
N24 C99 C105 120.5(13) . .
C98 C99 C105 117.0(13) . .
C99 N24 C92 120.5(13) . .
C99 N24 Co6 116.6(11) . .
C92 N24 Co6 122.9(10) . .
C88 C87 N22 120.0 . .
C88 C87 C86 123.5(12) . .
N22 C87 C86 116.5(12) . .
C87 C88 C89 120.0 . .
C87 C88 H88 120.0 . .
C89 C88 H88 120.0 . .
C90 C89 C88 120.0 . .
C90 C89 H89 120.0 . .
C88 C89 H89 120.0 . .
C89 C90 C91 120.0 . .
C89 C90 H90 120.0 . .
C91 C90 H90 120.0 . .
N22 C91 C90 120.0 . .
N22 C91 H91 120.0 . .
C90 C91 H91 120.0 . .
C91 N22 C87 120.0 . .
C91 N22 Co5 121.3(7) . .
C87 N22 Co5 118.6(7) . .
C100 N25 C104 120.0 . .
C100 N25 Co6 118.6(6) . .
C104 N25 Co6 121.4(6) . .
C101 C100 N25 120.0 . .
C101 C100 H100 120.0 . .
N25 C100 H100 120.0 . .
C100 C101 C102 120.0 . .
C100 C101 H101 120.0 . .
C102 C101 H101 120.0 . .
C103 C102 C101 120.0 . .
C103 C102 H102 120.0 . .
C101 C102 H102 120.0 . .
C102 C103 C104 120.0 . .
C102 C103 H103 120.0 . .
C104 C103 H103 120.0 . .
C103 C104 N25 120.0 . .
C103 C104 C105 125.6(9) . .
N25 C104 C105 114.4(9) . .
C112 C105 C106 115.8(14) . .
C112 C105 C104 112.1(18) . .
C106 C105 C104 108.7(13) . .
C112 C105 C99 108(2) . .
C106 C105 C99 107.5(14) . .
C104 C105 C99 103.7(14) . .
C107 C106 N26 120.0 . .
C107 C106 C105 122.0(9) . .
N26 C106 C105 118.0(9) . .
C106 C107 C108 120.0 . .
C106 C107 H107 120.0 . .
C108 C107 H107 120.0 . .
C107 C108 C109 120.0 . .
C107 C108 H108 120.0 . .
C109 C108 H108 120.0 . .
C108 C109 C110 120.0 . .
C108 C109 H109 120.0 . .
C110 C109 H109 120.0 . .
N26 C110 C109 120.0 . .
N26 C110 H110 120.0 . .
C109 C110 H110 120.0 . .
C110 N26 C106 120.0 . .
C110 N26 Co6 121.3(6) . .
C106 N26 Co6 118.5(6) . .
C86 C111 H11A 109.5 . .
C86 C111 H11B 109.5 . .
H11A C111 H11B 109.5 . .
C86 C111 H11C 109.5 . .
H11A C111 H11C 109.5 . .
H11B C111 H11C 109.5 . .
C105 C112 H11D 109.5 . .
C105 C112 H11E 109.5 . .
H11D C112 H11E 109.5 . .
C105 C112 H11F 109.5 . .
H11D C112 H11F 109.5 . .
H11E C112 H11F 109.5 . .
O21 P3 O24 111.7(8) . .
O21 P3 O22 112.4(7) . .
O24 P3 O22 107.7(8) . .
O21 P3 O23 107.0(8) . .
O24 P3 O23 109.4(7) . .
O22 P3 O23 108.6(7) . .
P3 O21 Co5 122.7(7) . .
P3 O22 Co6 118.8(8) . .
P3 O23 H23 109.5 . .
P3 O24 H24 109.5 . .
Co5 O25 Co6 91.4(6) . .
Co5 O25 H25 134.3 . .
Co6 O25 H25 134.3 . .
Co6 O26 Co5 92.0(6) . .
Co6 O26 H26 134.1 . .
Co5 O26 H26 133.9 . .
N21A Co5A O25A 174(3) . .
N21A Co5A O21A 96(2) . .
O25A Co5A O21A 88(2) . .
N21A Co5A N22A 91(2) . .
O25A Co5A N22A 93.4(19) . .
O21A Co5A N22A 94.2(17) . .
N21A Co5A N23A 91(2) . .
O25A Co5A N23A 85(2) . .
O21A Co5A N23A 171.0(18) . .
N22A Co5A N23A 90.5(17) . .
N21A Co5A O26A 87(3) . .
O25A Co5A O26A 88(2) . .
O21A Co5A O26A 87(2) . .
N22A Co5A O26A 178(2) . .
N23A Co5A O26A 89(2) . .
N21A Co5A Co6A 131(2) . .
O25A Co5A Co6A 44.1(15) . .
O21A Co5A Co6A 87.4(11) . .
N22A Co5A Co6A 137.5(13) . .
N23A Co5A Co6A 83.9(14) . .
O26A Co5A Co6A 44.3(15) . .
O25A Co6A O26A 89(2) . .
O25A Co6A N25A 179(2) . .
O26A Co6A N25A 90(2) . .
O25A Co6A N24A 88(2) . .
O26A Co6A N24A 91(2) . .
N25A Co6A N24A 93(2) . .
O25A Co6A O22A 89.4(19) . .
O26A Co6A O22A 89(2) . .
N25A Co6A O22A 89.7(17) . .
N24A Co6A O22A 177(2) . .
O25A Co6A N26A 93(2) . .
O26A Co6A N26A 177(2) . .
N25A Co6A N26A 87.8(19) . .
N24A Co6A N26A 92(2) . .
O22A Co6A N26A 88.4(19) . .
O25A Co6A Co5A 44.1(16) . .
O26A Co6A Co5A 45.0(15) . .
N25A Co6A Co5A 135.3(14) . .
N24A Co6A Co5A 87.7(14) . .
O22A Co6A Co5A 90.3(11) . .
N26A Co6A Co5A 136.9(15) . .
C81A N21A C85A 120.0 . .
C81A N21A Co5A 118(4) . .
C85A N21A Co5A 122(4) . .
N21A C81A C82A 120.0 . .
N21A C81A H81A 120.0 . .
C82A C81A H81A 120.0 . .
C83A C82A C81A 120.0 . .
C83A C82A H82A 120.0 . .
C81A C82A H82A 120.0 . .
C82A C83A C84A 120.0 . .
C82A C83A H83A 120.0 . .
C84A C83A H83A 120.0 . .
C83A C84A C85A 120.0 . .
C83A C84A H84A 120.0 . .
C85A C84A H84A 120.0 . .
C84A C85A N21A 120.0 . .
C84A C85A C86A 128(5) . .
N21A C85A C86A 112(5) . .
C211 C86A C87A 110(5) . .
C211 C86A C85A 109(5) . .
C87A C86A C85A 120(4) . .
C211 C86A C93A 110(5) . .
C87A C86A C93A 99(3) . .
C85A C86A C93A 108(4) . .
C88A C87A N22A 120.0 . .
C88A C87A C86A 130(3) . .
N22A C87A C86A 110(3) . .
C89A C88A C87A 120.0 . .
C89A C88A H88A 120.0 . .
C87A C88A H88A 120.0 . .
C88A C89A C90A 120.0 . .
C88A C89A H89A 120.0 . .
C90A C89A H89A 120.0 . .
C91A C90A C89A 120.0 . .
C91A C90A H90A 120.0 . .
C89A C90A H90A 120.0 . .
N22A C91A C90A 120.0 . .
N22A C91A H91A 120.0 . .
C90A C91A H91A 120.0 . .
C91A N22A C87A 120.0 . .
C91A N22A Co5A 116(2) . .
C87A N22A Co5A 123(2) . .
N24A C92A N23A 121(2) . .
N24A C92A C96A 120.1(17) . .
N23A C92A C96A 118.4(17) . .
C93A N23A C92A 121.6(19) . .
C93A N23A Co5A 113(2) . .
C92A N23A Co5A 126(2) . .
N23A C93A C94A 121(2) . .
N23A C93A C86A 122(3) . .
C94A C93A C86A 117(3) . .
C95A C94A C93A 120(2) . .
C95A C94A H94A 119.8 . .
C93A C94A H94A 119.8 . .
C94A C95A C96A 119(2) . .
C94A C95A H95A 120.3 . .
C96A C95A H95A 120.3 . .
C97A C96A C92A 118.8(18) . .
C97A C96A C95A 122(2) . .
C92A C96A C95A 119.3(18) . .
C98A C97A C96A 119(2) . .
C98A C97A H97A 120.5 . .
C96A C97A H97A 120.5 . .
C97A C98A C99A 120(2) . .
C97A C98A H98A 120.1 . .
C99A C98A H98A 120.1 . .
N24A C99A C98A 122(2) . .
N24A C99A C205 119(3) . .
C98A C99A C205 119(3) . .
C99A N24A C92A 119.7(19) . .
C99A N24A Co6A 119(2) . .
C92A N24A Co6A 121(2) . .
C200 N25A C204 120.0 . .
C200 N25A Co6A 118(2) . .
C204 N25A Co6A 122(2) . .
N25A C200 C201 120.0 . .
N25A C200 H200 120.0 . .
C201 C200 H200 120.0 . .
C200 C201 C202 120.0 . .
C200 C201 H201 120.0 . .
C202 C201 H201 120.0 . .
C203 C202 C201 120.0 . .
C203 C202 H202 120.0 . .
C201 C202 H202 120.0 . .
C204 C203 C202 120.0 . .
C204 C203 H203 120.0 . .
C202 C203 H203 120.0 . .
C203 C204 N25A 120.0 . .
C203 C204 C205 125(3) . .
N25A C204 C205 115(3) . .
C212 C205 C206 112(2) . .
C212 C205 C204 111(6) . .
C206 C205 C204 102(3) . .
C212 C205 C99A 114(6) . .
C206 C205 C99A 108(4) . .
C204 C205 C99A 109(4) . .
C207 C206 N26A 120.0 . .
C207 C206 C205 119(3) . .
N26A C206 C205 121(3) . .
C206 C207 C208 120.0 . .
C206 C207 H207 120.0 . .
C208 C207 H207 120.0 . .
C209 C208 C207 120.0 . .
C209 C208 H208 120.0 . .
C207 C208 H208 120.0 . .
C208 C209 C210 120.0 . .
C208 C209 H209 120.0 . .
C210 C209 H209 120.0 . .
C209 C210 N26A 120.0 . .
C209 C210 H210 120.0 . .
N26A C210 H210 120.0 . .
C210 N26A C206 120.0 . .
C210 N26A Co6A 124(2) . .
C206 N26A Co6A 116(2) . .
C86A C211 H21A 109.5 . .
C86A C211 H21B 109.5 . .
H21A C211 H21B 109.5 . .
C86A C211 H21C 109.5 . .
H21A C211 H21C 109.5 . .
H21B C211 H21C 109.5 . .
C205 C212 H21D 109.5 . .
C205 C212 H21E 109.5 . .
H21D C212 H21E 109.5 . .
C205 C212 H21F 109.5 . .
H21D C212 H21F 109.5 . .
H21E C212 H21F 109.5 . .
O21A P3A O24A 113(2) . .
O21A P3A O22A 114.4(18) . .
O24A P3A O22A 107(2) . .
O21A P3A O23A 108(2) . .
O24A P3A O23A 105.9(19) . .
O22A P3A O23A 108(2) . .
P3A O21A Co5A 124(2) . .
P3A O22A Co6A 117.7(19) . .
P3A O23A H23A 109.5 . .
P3A O24A H24A 109.5 . .
Co5A O25A Co6A 92(2) . .
Co5A O25A H25A 133.9 . .
Co6A O25A H25A 134.4 . .
Co6A O26A Co5A 91(2) . .
Co6A O26A H26A 134.5 . .
Co5A O26A H26A 134.8 . .

loop_
_geom_bond_atom_site_label_1
_geom_bond_atom_site_label_2
_geom_bond_distance
_geom_bond_site_symmetry_2
Cl1 O41 1.427(5) .
Cl1 O42 1.436(5) .
Cl1 O44 1.444(6) .
Cl1 O43 1.444(6) .
Cl2 O46 1.419(9) .
Cl2 O48 1.420(10) .
Cl2 O45 1.443(9) .
Cl2 O47 1.445(9) .
Cl2A O48A 1.427(12) .
Cl2A O46A 1.429(12) .
Cl2A O47A 1.438(12) .
Cl2A O45A 1.446(12) .
Cl3 O50 1.431(11) .
Cl3 O52 1.437(9) .
Cl3 O51 1.439(9) .
Cl3 O49 1.445(7) .
Cl4 O54 1.423(15) .
Cl4 O56 1.430(15) .
Cl4 O53 1.448(15) .
Cl4 O55 1.456(15) .
Cl4A O56A 1.431(11) .
Cl4A O54A 1.431(7) .
Cl4A O53A 1.440(9) .
Cl4A O55A 1.452(13) .
Cl5 O58 1.433(12) .
Cl5 O60 1.437(13) .
Cl5 O57 1.447(11) .
Cl5 O59 1.457(14) .
Cl5A O58A 1.419(12) 4_575
Cl5A O58A 1.419(12) .
Cl5A O60A 1.426(13) 4_575
Cl5A O60A 1.426(13) .
Cl5A O57A 1.441(12) .
Cl5A O57A 1.441(12) 4_575
Cl5A O59A 1.485(13) .
Cl5A O59A 1.485(13) 4_575
O57A O57A 0.45(9) 4_575
O58A O58A 1.12(6) 4_575
O58A O59A 1.46(5) 4_575
O59A O58A 1.46(5) 4_575
O59A O60A 1.71(4) 4_575
O60A O60A 0.83(5) 4_575
O60A O59A 1.71(4) 4_575
Cl6 O64 1.430(9) .
Cl6 O61 1.436(9) .
Cl6 O62 1.439(9) .
Cl6 O63 1.457(12) .
Cl7 O66 1.404(13) .
Cl7 O68 1.410(12) .
Cl7 O67 1.454(11) .
Cl7 O65 1.481(11) .
Cl7A O68A 1.413(12) .
Cl7A O66A 1.418(14) .
Cl7A O65A 1.456(14) .
Cl7A O67A 1.460(14) .
Cl8 O70 1.430(9) .
Cl8 O71 1.441(9) .
Cl8 O72 1.441(9) .
Cl8 O69 1.449(9) .
Cl9 O74 1.429(8) .
Cl9 O76 1.436(8) .
Cl9 O73 1.451(8) .
Cl9 O75 1.454(13) .
C1 N2 1.348(7) .
C1 C2 1.378(9) .
C1 H1 0.9500 .
C2 C3 1.379(9) .
C2 H2 0.9500 .
C3 C4 1.380(9) .
C3 H3 0.9500 .
C4 C5 1.402(8) .
C4 H4 0.9500 .
C5 N2 1.339(7) .
C5 C6 1.536(8) .
C6 C7 1.529(8) .
C6 C31 1.537(8) .
C6 C13 1.540(8) .
C7 N1 1.352(7) .
C7 C8 1.399(8) .
C8 C9 1.374(9) .
C8 H8 0.9500 .
C9 C10 1.382(9) .
C9 H9 0.9500 .
C10 C11 1.391(8) .
C10 H10 0.9500 .
C11 N1 1.335(7) .
C11 H11 0.9500 .
C12 N3 1.388(7) .
C12 N4 1.391(7) .
C12 C16 1.415(7) .
N3 C13 1.342(7) .
N3 Co1 1.934(4) .
C13 C14 1.407(8) .
C14 C15 1.353(8) .
C14 H14A 0.9500 .
C15 C16 1.422(8) .
C15 H15A 0.9500 .
C16 C17 1.405(8) .
C17 C18 1.357(8) .
C17 H17 0.9500 .
C18 C19 1.409(8) .
C18 H18 0.9500 .
C19 N4 1.332(7) .
C19 C25 1.544(8) .
N4 Co2 1.932(4) .
C20 N5 1.345(8) .
C20 C21 1.380(8) .
C20 H20 0.9500 .
C21 C22 1.395(9) .
C21 H21 0.9500 .
C22 C23 1.381(9) .
C22 H22 0.9500 .
C23 C24 1.372(8) .
C23 H23B 0.9500 .
C24 N5 1.353(7) .
C24 C25 1.540(8) .
C25 C32 1.539(8) .
C25 C26A 1.539(8) .
C25 C26 1.539(8) .
N6 C26 1.348(8) .
N6 C30 1.361(12) .
N6 Co2 1.903(5) .
C26 C27 1.401(12) .
C27 C28 1.392(14) .
C27 H27 0.9500 .
C28 C29 1.387(14) .
C28 H28 0.9500 .
C29 C30 1.389(13) .
C29 H29 0.9500 .
C30 H30 0.9500 .
N6A C30A 1.348(13) .
N6A C26A 1.348(8) .
N6A Co2 1.903(5) .
C26A C27A 1.399(14) .
C27A C28A 1.386(15) .
C27A H27A 0.9500 .
C28A C29A 1.385(16) .
C28A H28A 0.9500 .
C29A C30A 1.384(15) .
C29A H29A 0.9500 .
C30A H30A 0.9500 .
C31 H31A 0.9800 .
C31 H31B 0.9800 .
C31 H31C 0.9800 .
C32 H32A 0.9800 .
C32 H32B 0.9800 .
C32 H32C 0.9800 .
N1 Co1 1.904(4) .
N2 Co1 1.899(5) .
N5 Co2 1.899(5) .
O1 P1 1.539(4) .
O1 Co1 1.916(4) .
O2 P1 1.541(4) .
O2 Co2 1.907(4) .
O3 P1 1.573(5) .
O3 H3A 0.8400 .
O4 P1 1.509(5) .
O5 Co2 1.872(4) .
O5 Co1 1.874(4) .
O5 H5 0.9503 .
O6 Co1 1.875(4) .
O6 Co2 1.880(4) .
O6 H6 0.9504 .
Co1 Co2 2.6927(13) .
C41 N11 1.341(8) .
C41 C42 1.371(9) .
C41 H41 0.9500 .
C42 C43 1.388(10) .
C42 H42 0.9500 .
C43 C44 1.376(10) .
C43 H43 0.9500 .
C44 C45 1.395(9) .
C44 H44 0.9500 .
C45 N11 1.333(8) .
C45 C46 1.526(9) .
C46 C71 1.538(8) .
C46 C47 1.538(8) .
C46 C53 1.549(9) .
C47 N12 1.345(7) .
C47 C48 1.379(9) .
C48 C49 1.394(9) .
C48 H48 0.9500 .
C49 C50 1.394(9) .
C49 H49 0.9500 .
C50 C51 1.374(8) .
C50 H50 0.9500 .
C51 N12 1.341(7) .
C51 H51 0.9500 .
C52 N13 1.385(7) .
C52 N14 1.390(8) .
C52 C56 1.407(8) .
C53 N13 1.338(7) .
C53 C54 1.392(9) .
C54 C55 1.360(10) .
C54 H54 0.9500 .
C55 C56 1.405(9) .
C55 H55 0.9500 .
C56 C57 1.404(9) .
C57 C58 1.348(10) .
C57 H57 0.9500 .
C58 C59 1.399(9) .
C58 H58 0.9500 .
C59 N14 1.341(8) .
C59 C65 1.540(9) .
C60 N15 1.351(8) .
C60 C61 1.382(9) .
C60 H60 0.9500 .
C61 C62 1.381(11) .
C61 H61 0.9500 .
C62 C63 1.387(11) .
C62 H62 0.9500 .
C63 C64 1.382(9) .
C63 H63 0.9500 .
C64 N15 1.334(8) .
C64 C65 1.545(9) .
C65 C72 1.538(9) .
C65 C66A 1.543(10) .
C65 C66 1.543(10) .
N16 C66 1.341(8) .
N16 C70 1.343(11) .
N16 Co4 1.920(5) .
C66 C67 1.400(11) .
C67 C68 1.385(13) .
C67 H67 0.9500 .
C68 C69 1.383(14) .
C68 H68 0.9500 .
C69 C70 1.380(12) .
C69 H69 0.9500 .
C70 H70 0.9500 .
N16A C66A 1.341(8) .
N16A C70A 1.343(15) .
N16A Co4 1.920(5) .
C66A C67A 1.399(15) .
C67A C68A 1.379(17) .
C67A H67A 0.9500 .
C68A C69A 1.383(18) .
C68A H68A 0.9500 .
C69A C70A 1.378(16) .
C69A H69A 0.9500 .
C70A H70A 0.9500 .
C71 H71A 0.9800 .
C71 H71B 0.9800 .
C71 H71C 0.9800 .
C72 H72A 0.9800 .
C72 H72B 0.9800 .
C72 H72C 0.9800 .
N11 Co3 1.912(5) .
N12 Co3 1.906(5) .
N13 Co3 1.934(5) .
N14 Co4 1.930(5) .
N15 Co4 1.912(5) .
O11 P2 1.549(4) .
O11 Co3 1.912(4) .
O12 P2 1.540(5) .
O12 Co4 1.920(4) .
O13 P2 1.505(5) .
O14 P2 1.583(5) .
O14 H14 0.8400 .
O15 Co4 1.873(4) .
O15 Co3 1.878(4) .
O15 H15 0.9487 .
O16 Co4 1.860(4) .
O16 Co3 1.869(4) .
O16 H16 0.9495 .
Co3 Co4 2.6938(12) .
Co5 O26 1.878(13) .
Co5 O25 1.883(14) .
Co5 N21 1.889(16) .
Co5 O21 1.896(13) .
Co5 N22 1.910(9) .
Co5 N23 1.920(11) .
Co5 Co6 2.695(4) .
Co6 O26 1.868(14) .
Co6 O25 1.884(13) .
Co6 N25 1.897(8) .
Co6 O22 1.912(11) .
Co6 N24 1.916(14) .
Co6 N26 1.920(8) .
N21 C81 1.34(3) .
N21 C85 1.38(3) .
C81 C82 1.40(3) .
C81 H81 0.9500 .
C82 C83 1.33(6) .
C82 H82 0.9500 .
C83 C84 1.45(5) .
C83 H83 0.9500 .
C84 C85 1.40(3) .
C84 H84 0.9500 .
C85 C86 1.53(3) .
C86 C111 1.40(2) .
C86 C87 1.492(18) .
C86 C93 1.60(2) .
C92 N24 1.382(15) .
C92 N23 1.403(14) .
C92 C96 1.416(14) .
N23 C93 1.338(16) .
C93 C94 1.402(16) .
C94 C95 1.358(17) .
C94 H94 0.9500 .
C95 C96 1.423(17) .
C95 H95 0.9500 .
C96 C97 1.416(14) .
C97 C98 1.376(18) .
C97 H97 0.9500 .
C98 C99 1.394(15) .
C98 H98 0.9500 .
C99 N24 1.322(15) .
C99 C105 1.64(2) .
C87 C88 1.3900 .
C87 N22 1.3900 .
C88 C89 1.3900 .
C88 H88 0.9500 .
C89 C90 1.3900 .
C89 H89 0.9500 .
C90 C91 1.3900 .
C90 H90 0.9500 .
C91 N22 1.3900 .
C91 H91 0.9500 .
N25 C100 1.3900 .
N25 C104 1.3900 .
C100 C101 1.3900 .
C100 H100 0.9500 .
C101 C102 1.3900 .
C101 H101 0.9500 .
C102 C103 1.3900 .
C102 H102 0.9500 .
C103 C104 1.3900 .
C103 H103 0.9500 .
C104 C105 1.563(17) .
C105 C112 1.334(19) .
C105 C106 1.479(16) .
C106 C107 1.3900 .
C106 N26 1.3900 .
C107 C108 1.3900 .
C107 H107 0.9500 .
C108 C109 1.3900 .
C108 H108 0.9500 .
C109 C110 1.3900 .
C109 H109 0.9500 .
C110 N26 1.3900 .
C110 H110 0.9500 .
C111 H11A 0.9800 .
C111 H11B 0.9800 .
C111 H11C 0.9800 .
C112 H11D 0.9800 .
C112 H11E 0.9800 .
C112 H11F 0.9800 .
P3 O21 1.542(15) .
P3 O24 1.543(11) .
P3 O22 1.594(13) .
P3 O23 1.608(11) .
O23 H23 0.8400 .
O24 H24 0.8400 .
O25 H25 0.9499 .
O26 H26 0.9498 .
Co5A N21A 1.88(2) .
Co5A O25A 1.88(5) .
Co5A O21A 1.89(3) .
Co5A N22A 1.904(18) .
Co5A N23A 1.906(19) .
Co5A O26A 1.91(5) .
Co5A Co6A 2.696(17) .
Co6A O25A 1.88(5) .
Co6A O26A 1.88(5) .
Co6A N25A 1.914(18) .
Co6A N24A 1.92(2) .
Co6A O22A 1.94(3) .
Co6A N26A 1.955(17) .
N21A C81A 1.3900 .
N21A C85A 1.3900 .
C81A C82A 1.3900 .
C81A H81A 0.9500 .
C82A C83A 1.3900 .
C82A H82A 0.9500 .
C83A C84A 1.3900 .
C83A H83A 0.9500 .
C84A C85A 1.3900 .
C84A H84A 0.9500 .
C85A C86A 1.53(3) .
C86A C211 1.37(2) .
C86A C87A 1.48(3) .
C86A C93A 1.60(3) .
C87A C88A 1.3900 .
C87A N22A 1.3900 .
C88A C89A 1.3900 .
C88A H88A 0.9500 .
C89A C90A 1.3900 .
C89A H89A 0.9500 .
C90A C91A 1.3900 .
C90A H90A 0.9500 .
C91A N22A 1.3900 .
C91A H91A 0.9500 .
C92A N24A 1.385(17) .
C92A N23A 1.390(16) .
C92A C96A 1.416(17) .
N23A C93A 1.335(19) .
C93A C94A 1.402(19) .
C94A C95A 1.359(19) .
C94A H94A 0.9500 .
C95A C96A 1.420(19) .
C95A H95A 0.9500 .
C96A C97A 1.411(17) .
C97A C98A 1.372(19) .
C97A H97A 0.9500 .
C98A C99A 1.400(18) .
C98A H98A 0.9500 .
C99A N24A 1.326(18) .
C99A C205 1.65(3) .
N25A C200 1.3900 .
N25A C204 1.3900 .
C200 C201 1.3900 .
C200 H200 0.9500 .
C201 C202 1.3900 .
C201 H201 0.9500 .
C202 C203 1.3900 .
C202 H202 0.9500 .
C203 C204 1.3900 .
C203 H203 0.9500 .
C204 C205 1.57(2) .
C205 C212 1.37(2) .
C205 C206 1.49(2) .
C206 C207 1.3900 .
C206 N26A 1.3900 .
C207 C208 1.3900 .
C207 H207 0.9500 .
C208 C209 1.3900 .
C208 H208 0.9500 .
C209 C210 1.3900 .
C209 H209 0.9500 .
C210 N26A 1.3900 .
C210 H210 0.9500 .
C211 H21A 0.9800 .
C211 H21B 0.9800 .
C211 H21C 0.9800 .
C212 H21D 0.9800 .
C212 H21E 0.9800 .
C212 H21F 0.9800 .
P3A O21A 1.52(2) .
P3A O24A 1.556(19) .
P3A O22A 1.60(2) .
P3A O23A 1.622(19) .
O23A H23A 0.8400 .
O24A H24A 0.8400 .
O25A H25A 0.9498 .
O26A H26A 0.9502 .
